data_7120789
loop_
_publ_author_name
'Sekiguchi, Yoshiya'
'Kuriyama, Shogo'
'Eizawa, Aya'
'Arashiba, Kazuya'
'Nakajima, Kazunari'
'Nishibayashi, Yoshiaki'

_publ_section_title
;
 Synthesis and reactivity of iron--dinitrogen complexes bearing anionic
 methyl- and phenyl-substituted pyrrole-based PNP-type pincer ligands
 toward catalytic nitrogen fixation
;
_journal_name_full 'Chem. Commun.'
_journal_paper_doi 10.1039/C7CC06987A
_journal_year 2017
_chemical_formula_moiety 'C116 H128 B2 F48 Fe2 N4 O P4'
_chemical_formula_sum 'C116 H128 B2 F48 Fe2 N4 O P4'
_chemical_formula_weight 2763.45
_space_group_crystal_system triclinic
_space_group_IT_number 2
_space_group_name_Hall '-P 1'
_space_group_name_H-M_alt 'P -1'
_symmetry_space_group_name_Hall '-P 1'
_symmetry_space_group_name_H-M 'P -1'
_atom_sites_solution_hydrogens geom
_atom_sites_solution_primary direct
_atom_sites_solution_secondary difmap
_audit_update_record
;
2017-09-02 deposited with the CCDC.
2017-10-16 downloaded from the CCDC.
;
_cell_angle_alpha 71.984(5)
_cell_angle_beta 88.405(6)
_cell_angle_gamma 81.675(6)
_cell_formula_units_Z 2
_cell_length_a 13.6593(3)
_cell_length_b 19.7786(6)
_cell_length_c 25.3257(7)
_cell_measurement_reflns_used 46625
_cell_measurement_temperature 173
_cell_measurement_theta_max 27.46
_cell_measurement_theta_min 3.02
_cell_volume 6437.0(4)
_computing_cell_refinement 'RAPID AUTO'
_computing_data_collection 'RAPID AUTO (Rigaku, ????)'
_computing_data_reduction 'RAPID AUTO'
_computing_molecular_graphics 'CrystalStructure 4.2.2'
_computing_publication_material 'CrystalStructure 4.2.2 (Rigaku, 2016)'
_computing_structure_refinement 'SHELXL Version 2016/6 (Sheldrick, 2008)'
_computing_structure_solution SIR97
_diffrn_ambient_temperature 173
_diffrn_detector_area_resol_mean 10.000
_diffrn_measured_fraction_theta_full 0.992
_diffrn_measured_fraction_theta_max 0.989
_diffrn_measurement_device_type 'Rigaku R-AXIS RAPID'
_diffrn_measurement_method \w
_diffrn_radiation_type 'Mo K\a'
_diffrn_radiation_wavelength 0.71075
_diffrn_reflns_av_R_equivalents 0.0469
_diffrn_reflns_Laue_measured_fraction_full 0.992
_diffrn_reflns_Laue_measured_fraction_max 0.989
_diffrn_reflns_limit_h_max 16
_diffrn_reflns_limit_h_min -17
_diffrn_reflns_limit_k_max 25
_diffrn_reflns_limit_k_min -25
_diffrn_reflns_limit_l_max 32
_diffrn_reflns_limit_l_min -32
_diffrn_reflns_number 62882
_diffrn_reflns_point_group_measured_fraction_full 0.992
_diffrn_reflns_point_group_measured_fraction_max 0.989
_diffrn_reflns_theta_full 25.242
_diffrn_reflns_theta_max 27.481
_diffrn_reflns_theta_min 3.015
_diffrn_standards_number 0
_exptl_absorpt_coefficient_mu 0.392
_exptl_absorpt_correction_T_max 0.925
_exptl_absorpt_correction_T_min 0.750
_exptl_absorpt_correction_type multi-scan
_exptl_absorpt_process_details 'ABSCOR (Rigaku, 1995)'
_exptl_crystal_colour black
_exptl_crystal_density_diffrn 1.426
_exptl_crystal_density_method 'not measured'
_exptl_crystal_description block
_exptl_crystal_F_000 2828.00
_exptl_crystal_size_max 0.350
_exptl_crystal_size_mid 0.250
_exptl_crystal_size_min 0.200
_refine_diff_density_max 1.09
_refine_diff_density_min -0.79
_refine_ls_extinction_method none
_refine_ls_goodness_of_fit_ref 1.011
_refine_ls_hydrogen_treatment constr
_refine_ls_number_parameters 1599
_refine_ls_number_reflns 29200
_refine_ls_number_restraints 0
_refine_ls_R_factor_all 0.1318
_refine_ls_R_factor_gt 0.0857
_refine_ls_shift/su_max 0.007
_refine_ls_structure_factor_coef Fsqd
_refine_ls_weighting_details 'w = 1/[\s^2^(Fo^2^)+24.0000P] where P=(Fo^2^+2Fc^2^)/3'
_refine_ls_weighting_scheme calc
_refine_ls_wR_factor_gt 0.1650
_refine_ls_wR_factor_ref 0.1828
_reflns_Friedel_coverage 0.000
_reflns_number_gt 18866
_reflns_number_total 29200
_reflns_threshold_expression F^2^>2.0\s(F^2^)
_cod_data_source_file c7cc06987a2.cif
_cod_data_source_block 20170619FeMePNPHN2BArF42nd
_cod_database_code 7120789

loop_
_space_group_symop_id
_space_group_symop_operation_xyz
1 +X,+Y,+Z
2 -X,-Y,-Z

loop_
_atom_site_label
_atom_site_type_symbol
_atom_site_fract_x
_atom_site_fract_y
_atom_site_fract_z
_atom_site_U_iso_or_equiv
_atom_site_adp_type
_atom_site_occupancy
_atom_site_site_symmetry_order
_atom_site_calc_flag
_atom_site_refinement_flags_posn
_atom_site_refinement_flags_adp
Fe1 Fe 0.04289(5) 0.70577(3) 0.24758(3) 0.03592(15) Uani 1 1 d . .
Fe2 Fe 0.02642(5) 0.93899(3) 0.26650(3) 0.03543(15) Uani 1 1 d . .
P1 P -0.10024(9) 0.66265(6) 0.29690(5) 0.0425(3) Uani 1 1 d . .
P2 P 0.19073(8) 0.67205(6) 0.20226(5) 0.0381(3) Uani 1 1 d . .
P3 P -0.06555(8) 1.02320(6) 0.18806(5) 0.0349(2) Uani 1 1 d . .
P4 P 0.09491(10) 0.91592(6) 0.35811(5) 0.0425(3) Uani 1 1 d . .
F1 F 0.3524(3) 0.00636(18) 0.17173(14) 0.0769(10) Uani 1 1 d . .
F2 F 0.5008(3) -0.02975(18) 0.1978(2) 0.1062(15) Uani 1 1 d . .
F3 F 0.3957(3) 0.00018(18) 0.25264(13) 0.0848(11) Uani 1 1 d . .
F4 F 0.4789(6) 0.2194(4) 0.2789(2) 0.198(4) Uani 1 1 d . .
F5 F 0.6086(3) 0.2318(4) 0.2415(3) 0.169(3) Uani 1 1 d . .
F6 F 0.4937(6) 0.3049(3) 0.2148(2) 0.186(3) Uani 1 1 d . .
F7 F 0.8091(3) 0.2864(3) 0.0625(3) 0.215(4) Uani 1 1 d . .
F8 F 0.8064(4) 0.3926(3) 0.0386(3) 0.178(3) Uani 1 1 d . .
F9 F 0.8429(3) 0.3422(4) -0.0144(2) 0.171(3) Uani 1 1 d . .
F10 F 0.5566(4) 0.5388(3) -0.1117(3) 0.191(3) Uani 1 1 d . .
F11 F 0.4559(4) 0.4869(2) -0.13352(16) 0.1100(16) Uani 1 1 d . .
F12 F 0.4233(5) 0.5282(2) -0.07015(17) 0.158(3) Uani 1 1 d . .
F13 F 0.0658(5) 0.3999(4) 0.0811(5) 0.254(5) Uani 1 1 d . .
F14 F 0.1992(4) 0.4244(3) 0.0892(2) 0.156(3) Uani 1 1 d . .
F15 F 0.1257(6) 0.4625(3) 0.0191(2) 0.201(4) Uani 1 1 d . .
F16 F 0.0101(2) 0.2168(2) -0.0018(2) 0.1083(16) Uani 1 1 d . .
F17 F 0.1124(3) 0.2069(2) -0.06284(15) 0.0945(13) Uani 1 1 d . .
F18 F 0.1276(3) 0.13125(18) 0.01531(18) 0.0977(14) Uani 1 1 d . .
F19 F 0.4892(3) 0.1744(2) -0.19066(14) 0.0959(13) Uani 1 1 d . .
F20 F 0.4000(4) 0.2562(2) -0.17150(16) 0.128(2) Uani 1 1 d . .
F21 F 0.3558(4) 0.1551(3) -0.15307(17) 0.157(3) Uani 1 1 d . .
F22 F 0.75205(19) 0.03059(16) -0.02480(15) 0.0678(9) Uani 1 1 d . .
F23 F 0.6430(2) -0.03506(15) -0.02726(15) 0.0714(10) Uani 1 1 d . .
F24 F 0.6705(2) -0.01186(16) 0.04708(13) 0.0677(9) Uani 1 1 d . .
F25 F 0.6167(2) 0.3530(2) 0.57226(18) 0.0935(13) Uani 1 1 d . .
F26 F 0.5466(2) 0.44175(18) 0.59508(14) 0.0706(9) Uani 1 1 d . .
F27 F 0.5088(3) 0.3372(3) 0.63344(15) 0.1200(18) Uani 1 1 d . .
F28 F 0.1364(2) 0.5072(2) 0.49162(15) 0.0793(10) Uani 1 1 d . .
F29 F 0.2382(3) 0.57321(17) 0.50509(14) 0.0733(9) Uani 1 1 d . .
F30 F 0.2230(2) 0.56155(16) 0.42412(12) 0.0611(8) Uani 1 1 d . .
F31 F -0.0088(3) 0.2455(3) 0.4433(3) 0.164(3) Uani 1 1 d . .
F32 F -0.0080(4) 0.3400(4) 0.4627(2) 0.160(3) Uani 1 1 d . .
F33 F -0.0743(3) 0.3424(3) 0.38894(19) 0.1109(15) Uani 1 1 d . .
F34 F 0.1331(3) 0.4313(2) 0.22639(14) 0.0996(13) Uani 1 1 d . .
F35 F 0.1843(5) 0.3262(2) 0.22822(16) 0.150(2) Uani 1 1 d . .
F36 F 0.2837(4) 0.3972(3) 0.23083(15) 0.1226(18) Uani 1 1 d . .
F37 F 0.5949(6) 0.4842(3) 0.3383(3) 0.220(4) Uani 1 1 d . .
F38 F 0.5784(5) 0.4587(3) 0.2678(3) 0.194(4) Uani 1 1 d . .
F39 F 0.7131(3) 0.4374(2) 0.3031(2) 0.1105(15) Uani 1 1 d . .
F40 F 0.7649(3) 0.1774(2) 0.34049(19) 0.1060(14) Uani 1 1 d . .
F41 F 0.6597(3) 0.1158(2) 0.38294(19) 0.1066(14) Uani 1 1 d . .
F42 F 0.7628(4) 0.1472(3) 0.4282(2) 0.145(2) Uani 1 1 d . .
F43 F 0.2382(4) 0.0335(4) 0.4581(3) 0.174(3) Uani 1 1 d . .
F44 F 0.3691(4) 0.0404(2) 0.41540(19) 0.1156(17) Uani 1 1 d . .
F45 F 0.3717(5) -0.0377(2) 0.49122(19) 0.153(2) Uani 1 1 d . .
F46 F 0.4555(6) 0.0201(3) 0.65447(18) 0.182(3) Uani 1 1 d . .
F47 F 0.4875(9) 0.1164(5) 0.6459(2) 0.294(7) Uani 1 1 d . .
F48 F 0.3622(8) 0.0960(6) 0.6634(2) 0.294(7) Uani 1 1 d . .
O1 O 0.9082(6) 0.3232(5) 0.2546(3) 0.167(3) Uiso 1 1 d . .
N1 N -0.0196(3) 0.67561(19) 0.18783(15) 0.0375(8) Uani 1 1 d . .
N2 N 0.1165(3) 1.0161(2) 0.24952(15) 0.0429(9) Uani 1 1 d . .
N3 N 0.0414(3) 0.7961(2) 0.24925(15) 0.0385(8) Uani 1 1 d . .
N4 N 0.0397(3) 0.8532(2) 0.25397(15) 0.0390(8) Uani 1 1 d . .
C1 C -0.1644(5) 0.6425(4) 0.2416(3) 0.086(2) Uani 1 1 d . .
H1A H -0.162316 0.589811 0.251607 0.103 Uiso 1 1 calc R U
H1B H -0.234717 0.664042 0.240254 0.103 Uiso 1 1 calc R U
C2 C -0.1228(3) 0.6689(3) 0.1852(2) 0.0477(12) Uani 1 1 d . .
H2 H -0.159352 0.717712 0.166271 0.057 Uiso 1 1 calc R U
C3 C -0.1294(4) 0.6234(3) 0.1486(2) 0.0471(11) Uani 1 1 d . .
C4 C -0.0380(3) 0.6030(2) 0.13390(18) 0.0411(10) Uani 1 1 d . .
C5 C 0.0282(3) 0.6364(2) 0.1594(2) 0.0431(11) Uani 1 1 d . .
C6 C 0.1378(3) 0.6204(2) 0.16257(18) 0.0388(10) Uani 1 1 d . .
H6A H 0.164408 0.632838 0.124554 0.047 Uiso 1 1 calc R U
H6B H 0.157880 0.568390 0.180829 0.047 Uiso 1 1 calc R U
C7 C -0.2255(4) 0.6074(4) 0.1324(3) 0.0779(19) Uani 1 1 d . .
H7A H -0.262026 0.586242 0.165888 0.093 Uiso 1 1 calc R U
H7B H -0.213104 0.573549 0.110951 0.093 Uiso 1 1 calc R U
H7C H -0.264691 0.652017 0.109733 0.093 Uiso 1 1 calc R U
C8 C -0.0034(4) 0.5535(3) 0.1010(2) 0.0511(12) Uani 1 1 d . .
H8A H 0.031158 0.579116 0.068097 0.061 Uiso 1 1 calc R U
H8B H -0.060532 0.536357 0.089346 0.061 Uiso 1 1 calc R U
H8C H 0.041735 0.512410 0.123888 0.061 Uiso 1 1 calc R U
C9 C -0.0771(5) 0.5733(3) 0.3511(3) 0.087(2) Uani 1 1 d . .
C10 C -0.0350(7) 0.5839(5) 0.4033(4) 0.192(7) Uani 1 1 d . .
H10A H 0.019688 0.612165 0.392860 0.231 Uiso 1 1 calc R U
H10B H -0.010847 0.536915 0.429798 0.231 Uiso 1 1 calc R U
H10C H -0.087144 0.609256 0.420371 0.231 Uiso 1 1 calc R U
C11 C 0.0016(10) 0.5292(4) 0.3291(7) 0.304(12) Uani 1 1 d . .
H11A H -0.025198 0.518057 0.297768 0.365 Uiso 1 1 calc R U
H11B H 0.024597 0.484435 0.358441 0.365 Uiso 1 1 calc R U
H11C H 0.057204 0.556177 0.316608 0.365 Uiso 1 1 calc R U
C12 C -0.1670(5) 0.5341(3) 0.3675(3) 0.0756(18) Uani 1 1 d . .
H12A H -0.147094 0.487533 0.395466 0.091 Uiso 1 1 calc R U
H12B H -0.194140 0.526690 0.334606 0.091 Uiso 1 1 calc R U
H12C H -0.217397 0.563046 0.382776 0.091 Uiso 1 1 calc R U
C13 C -0.1932(4) 0.7271(3) 0.3190(2) 0.0508(12) Uani 1 1 d . .
C14 C -0.1479(5) 0.7553(6) 0.3586(4) 0.141(4) Uani 1 1 d . .
H14A H -0.139112 0.718271 0.394924 0.169 Uiso 1 1 calc R U
H14B H -0.191263 0.797645 0.362309 0.169 Uiso 1 1 calc R U
H14C H -0.083454 0.768830 0.345001 0.169 Uiso 1 1 calc R U
C15 C -0.2168(5) 0.7906(4) 0.2651(3) 0.108(3) Uani 1 1 d . .
H15A H -0.258873 0.830214 0.273648 0.130 Uiso 1 1 calc R U
H15B H -0.251549 0.774938 0.238531 0.130 Uiso 1 1 calc R U
H15C H -0.155069 0.806734 0.248839 0.130 Uiso 1 1 calc R U
C16 C -0.2892(4) 0.7012(4) 0.3399(3) 0.0775(19) Uani 1 1 d . .
H16A H -0.337199 0.741779 0.342768 0.093 Uiso 1 1 calc R U
H16B H -0.278311 0.665088 0.376502 0.093 Uiso 1 1 calc R U
H16C H -0.314936 0.679793 0.313955 0.093 Uiso 1 1 calc R U
C17 C 0.3009(4) 0.6084(3) 0.2391(2) 0.0607(15) Uani 1 1 d . .
C18 C 0.2589(5) 0.5541(3) 0.2882(2) 0.082(2) Uani 1 1 d . .
H18A H 0.226033 0.578959 0.313303 0.098 Uiso 1 1 calc R U
H18B H 0.312897 0.517712 0.308324 0.098 Uiso 1 1 calc R U
H18C H 0.211010 0.530764 0.274542 0.098 Uiso 1 1 calc R U
C19 C 0.3693(5) 0.6486(4) 0.2615(3) 0.090(2) Uani 1 1 d . .
H19A H 0.401694 0.680141 0.230517 0.108 Uiso 1 1 calc R U
H19B H 0.419550 0.613845 0.286410 0.108 Uiso 1 1 calc R U
H19C H 0.330250 0.677473 0.282069 0.108 Uiso 1 1 calc R U
C20 C 0.3621(4) 0.5680(4) 0.2030(3) 0.0771(19) Uani 1 1 d . .
H20A H 0.415883 0.534115 0.225608 0.093 Uiso 1 1 calc R U
H20B H 0.389902 0.602598 0.171853 0.093 Uiso 1 1 calc R U
H20C H 0.319212 0.541703 0.188770 0.093 Uiso 1 1 calc R U
C21 C 0.2291(3) 0.7513(3) 0.1468(2) 0.0451(11) Uani 1 1 d . .
C22 C 0.2576(4) 0.8062(3) 0.1734(2) 0.0561(13) Uani 1 1 d . .
H22A H 0.271285 0.849432 0.144137 0.067 Uiso 1 1 calc R U
H22B H 0.316787 0.785132 0.197016 0.067 Uiso 1 1 calc R U
H22C H 0.202883 0.819099 0.195935 0.067 Uiso 1 1 calc R U
C23 C 0.3141(4) 0.7323(3) 0.1108(2) 0.0625(15) Uani 1 1 d . .
H23A H 0.375101 0.714916 0.133412 0.075 Uiso 1 1 calc R U
H23B H 0.323442 0.775121 0.079962 0.075 Uiso 1 1 calc R U
H23C H 0.298296 0.694736 0.096127 0.075 Uiso 1 1 calc R U
C24 C 0.1385(4) 0.7867(3) 0.1087(2) 0.0534(13) Uani 1 1 d . .
H24A H 0.121778 0.753661 0.089531 0.064 Uiso 1 1 calc R U
H24B H 0.153473 0.831025 0.081249 0.064 Uiso 1 1 calc R U
H24C H 0.082342 0.798033 0.130940 0.064 Uiso 1 1 calc R U
C25 C 0.0076(3) 1.0992(2) 0.1753(2) 0.0458(11) Uani 1 1 d . .
H25A H 0.008912 1.123879 0.134856 0.055 Uiso 1 1 calc R U
H25B H -0.025360 1.134197 0.193160 0.055 Uiso 1 1 calc R U
C26 C 0.1135(4) 1.0743(2) 0.1977(2) 0.0488(12) Uani 1 1 d . .
H26 H 0.152956 1.055571 0.170031 0.059 Uiso 1 1 calc R U
C27 C 0.1666(4) 1.1295(2) 0.2098(2) 0.0466(11) Uani 1 1 d . .
C28 C 0.1955(3) 1.1051(2) 0.26308(19) 0.0444(11) Uani 1 1 d . .
C29 C 0.1635(4) 1.0345(3) 0.28631(19) 0.0463(11) Uani 1 1 d . .
C30 C 0.1723(4) 0.9894(2) 0.34485(19) 0.0528(13) Uani 1 1 d . .
H30A H 0.150994 1.019515 0.369057 0.063 Uiso 1 1 calc R U
H30B H 0.242416 0.968476 0.354076 0.063 Uiso 1 1 calc R U
C31 C 0.1820(4) 1.1978(3) 0.1661(2) 0.0592(14) Uani 1 1 d . .
H31A H 0.227436 1.222307 0.180488 0.071 Uiso 1 1 calc R U
H31B H 0.118349 1.229026 0.156147 0.071 Uiso 1 1 calc R U
H31C H 0.210196 1.186939 0.133194 0.071 Uiso 1 1 calc R U
C32 C 0.2500(4) 1.1399(3) 0.2961(2) 0.0568(14) Uani 1 1 d . .
H32A H 0.206469 1.151244 0.324565 0.068 Uiso 1 1 calc R U
H32B H 0.270327 1.184208 0.271294 0.068 Uiso 1 1 calc R U
H32C H 0.308721 1.106879 0.314030 0.068 Uiso 1 1 calc R U
C33 C -0.0565(3) 0.9982(3) 0.12252(19) 0.0438(11) Uani 1 1 d . .
C34 C 0.0547(4) 0.9823(3) 0.1121(2) 0.0556(13) Uani 1 1 d . .
H34A H 0.063833 0.962350 0.081036 0.067 Uiso 1 1 calc R U
H34B H 0.087317 0.947534 0.145512 0.067 Uiso 1 1 calc R U
H34C H 0.083923 1.026872 0.102976 0.067 Uiso 1 1 calc R U
C35 C -0.1036(4) 1.0577(3) 0.0713(2) 0.0595(14) Uani 1 1 d . .
H35A H -0.175724 1.063911 0.074733 0.071 Uiso 1 1 calc R U
H35B H -0.085771 1.044242 0.037753 0.071 Uiso 1 1 calc R U
H35C H -0.079285 1.102835 0.068708 0.071 Uiso 1 1 calc R U
C36 C -0.1023(4) 0.9297(3) 0.1299(2) 0.0539(13) Uani 1 1 d . .
H36A H -0.089126 0.913663 0.097134 0.065 Uiso 1 1 calc R U
H36B H -0.173920 0.939581 0.134392 0.065 Uiso 1 1 calc R U
H36C H -0.073166 0.892048 0.162950 0.065 Uiso 1 1 calc R U
C37 C -0.1935(3) 1.0655(3) 0.1986(2) 0.0511(12) Uani 1 1 d . .
C38 C -0.1941(4) 1.0710(4) 0.2573(3) 0.0750(18) Uani 1 1 d . .
H38A H -0.178246 1.022925 0.284053 0.090 Uiso 1 1 calc R U
H38B H -0.259740 1.092972 0.265024 0.090 Uiso 1 1 calc R U
H38C H -0.144578 1.100817 0.260715 0.090 Uiso 1 1 calc R U
C39 C -0.2245(4) 1.1415(3) 0.1587(3) 0.0784(19) Uani 1 1 d . .
H39A H -0.290626 1.160514 0.168230 0.094 Uiso 1 1 calc R U
H39B H -0.225661 1.139680 0.120497 0.094 Uiso 1 1 calc R U
H39C H -0.177090 1.172810 0.161938 0.094 Uiso 1 1 calc R U
C40 C -0.2680(4) 1.0171(4) 0.1959(3) 0.0809(19) Uani 1 1 d . .
H40A H -0.330615 1.032387 0.211514 0.097 Uiso 1 1 calc R U
H40B H -0.242752 0.967411 0.217211 0.097 Uiso 1 1 calc R U
H40C H -0.278989 1.020085 0.157074 0.097 Uiso 1 1 calc R U
C41 C 0.1883(4) 0.8330(3) 0.3827(2) 0.0510(12) Uani 1 1 d . .
C42 C 0.2567(5) 0.8302(3) 0.4312(3) 0.080(2) Uani 1 1 d . .
H42A H 0.308704 0.788717 0.437648 0.095 Uiso 1 1 calc R U
H42B H 0.217702 0.825800 0.464907 0.095 Uiso 1 1 calc R U
H42C H 0.286879 0.874383 0.421891 0.095 Uiso 1 1 calc R U
C43 C 0.2542(4) 0.8329(3) 0.3326(3) 0.0705(17) Uani 1 1 d . .
H43A H 0.213151 0.833947 0.301135 0.085 Uiso 1 1 calc R U
H43B H 0.303137 0.789372 0.342229 0.085 Uiso 1 1 calc R U
H43C H 0.288293 0.875323 0.322429 0.085 Uiso 1 1 calc R U
C44 C 0.1364(4) 0.7664(3) 0.3976(3) 0.0679(16) Uani 1 1 d . .
H44A H 0.185751 0.723566 0.402847 0.082 Uiso 1 1 calc R U
H44B H 0.090268 0.770301 0.367494 0.082 Uiso 1 1 calc R U
H44C H 0.099852 0.762656 0.431986 0.082 Uiso 1 1 calc R U
C45 C 0.0082(4) 0.9296(3) 0.4140(2) 0.0537(13) Uani 1 1 d . .
C46 C 0.0566(5) 0.9149(3) 0.4714(2) 0.0695(16) Uani 1 1 d . .
H46A H 0.007664 0.929688 0.496253 0.083 Uiso 1 1 calc R U
H46B H 0.112224 0.942149 0.467589 0.083 Uiso 1 1 calc R U
H46C H 0.080575 0.863451 0.487034 0.083 Uiso 1 1 calc R U
C47 C -0.0382(6) 1.0085(3) 0.3940(3) 0.090(2) Uani 1 1 d . .
H47A H -0.092658 1.016621 0.418350 0.108 Uiso 1 1 calc R U
H47B H -0.063730 1.020544 0.355909 0.108 Uiso 1 1 calc R U
H47C H 0.011921 1.038906 0.394882 0.108 Uiso 1 1 calc R U
C48 C -0.0709(4) 0.8817(4) 0.4189(3) 0.080(2) Uani 1 1 d . .
H48A H -0.103080 0.892199 0.382538 0.096 Uiso 1 1 calc R U
H48B H -0.120224 0.890554 0.445665 0.096 Uiso 1 1 calc R U
H48C H -0.040420 0.831225 0.431530 0.096 Uiso 1 1 calc R U
C49 C 0.4703(3) 0.1968(2) 0.09880(17) 0.0328(9) Uani 1 1 d . .
C50 C 0.4465(3) 0.1276(2) 0.12187(17) 0.0361(9) Uani 1 1 d . .
H50 H 0.429398 0.102641 0.097686 0.043 Uiso 1 1 calc R U
C51 C 0.4468(3) 0.0936(2) 0.17896(18) 0.0379(10) Uani 1 1 d . .
C52 C 0.4717(3) 0.1285(3) 0.21544(19) 0.0432(11) Uani 1 1 d . .
H52 H 0.474094 0.105270 0.254397 0.052 Uiso 1 1 calc R U
C53 C 0.4930(3) 0.1979(2) 0.19372(19) 0.0403(10) Uani 1 1 d . .
C54 C 0.4926(3) 0.2311(2) 0.13697(18) 0.0370(9) Uani 1 1 d . .
H54 H 0.507974 0.278683 0.123352 0.044 Uiso 1 1 calc R U
C55 C 0.4247(4) 0.0183(3) 0.2002(2) 0.0518(12) Uani 1 1 d . .
C56 C 0.5183(4) 0.2366(3) 0.2324(2) 0.0546(13) Uani 1 1 d . .
C57 C 0.5190(3) 0.3057(2) 0.01030(17) 0.0348(9) Uani 1 1 d . .
C58 C 0.6180(3) 0.2981(2) 0.02680(18) 0.0386(10) Uani 1 1 d . .
H58 H 0.646393 0.254353 0.053083 0.046 Uiso 1 1 calc R U
C59 C 0.6761(3) 0.3521(3) 0.0061(2) 0.0443(11) Uani 1 1 d . .
C60 C 0.6378(4) 0.4165(3) -0.0323(2) 0.0492(12) Uani 1 1 d . .
H60 H 0.677625 0.453577 -0.046420 0.059 Uiso 1 1 calc R U
C61 C 0.5409(4) 0.4258(2) -0.04966(19) 0.0461(11) Uani 1 1 d . .
C62 C 0.4831(3) 0.3712(2) -0.02868(18) 0.0417(10) Uani 1 1 d . .
H62 H 0.416417 0.378907 -0.041462 0.050 Uiso 1 1 calc R U
C63 C 0.7808(4) 0.3402(4) 0.0250(3) 0.0658(16) Uani 1 1 d . .
C64 C 0.4953(5) 0.4948(3) -0.0899(2) 0.0663(16) Uani 1 1 d . .
C65 C 0.3353(3) 0.2649(2) 0.02533(17) 0.0331(9) Uani 1 1 d . .
C66 C 0.2908(3) 0.3238(2) 0.04105(18) 0.0379(10) Uani 1 1 d . .
H66 H 0.331688 0.351442 0.053018 0.045 Uiso 1 1 calc R U
C67 C 0.1894(3) 0.3432(2) 0.03977(18) 0.0390(10) Uani 1 1 d . .
C68 C 0.1266(3) 0.3048(2) 0.02296(18) 0.0417(10) Uani 1 1 d . .
H68 H 0.056941 0.318756 0.021500 0.050 Uiso 1 1 calc R U
C69 C 0.1681(3) 0.2453(2) 0.00834(17) 0.0363(9) Uani 1 1 d . .
C70 C 0.2701(3) 0.2257(2) 0.00986(17) 0.0336(9) Uani 1 1 d . .
H70 H 0.296538 0.184222 0.000020 0.040 Uiso 1 1 calc R U
C71 C 0.1462(4) 0.4063(3) 0.0569(3) 0.0600(15) Uani 1 1 d . .
C72 C 0.1046(3) 0.2007(3) -0.0093(2) 0.0479(12) Uani 1 1 d . .
C73 C 0.4904(3) 0.1863(2) -0.00641(17) 0.0326(9) Uani 1 1 d . .
C74 C 0.4532(3) 0.2059(2) -0.06067(17) 0.0353(9) Uani 1 1 d . .
H74 H 0.408274 0.249152 -0.073907 0.042 Uiso 1 1 calc R U
C75 C 0.4783(3) 0.1655(2) -0.09595(18) 0.0374(9) Uani 1 1 d . .
C76 C 0.5450(3) 0.1027(2) -0.07859(18) 0.0374(10) Uani 1 1 d . .
H76 H 0.561853 0.074200 -0.102459 0.045 Uiso 1 1 calc R U
C77 C 0.5864(3) 0.0825(2) -0.02571(17) 0.0327(9) Uani 1 1 d . .
C78 C 0.5595(3) 0.1236(2) 0.00956(17) 0.0323(9) Uani 1 1 d . .
H78 H 0.589022 0.108653 0.045622 0.039 Uiso 1 1 calc R U
C79 C 0.4302(4) 0.1881(3) -0.1522(2) 0.0541(13) Uani 1 1 d . .
C80 C 0.6616(3) 0.0166(2) -0.0079(2) 0.0413(10) Uani 1 1 d . .
C81 C 0.3734(3) 0.3489(2) 0.47711(18) 0.0429(10) Uani 1 1 d . .
C82 C 0.4492(3) 0.3439(2) 0.51475(18) 0.0424(10) Uani 1 1 d . .
H82 H 0.501322 0.304722 0.521574 0.051 Uiso 1 1 calc R U
C83 C 0.4510(3) 0.3943(2) 0.54248(18) 0.0416(10) Uani 1 1 d . .
C84 C 0.3794(3) 0.4541(2) 0.53192(18) 0.0413(10) Uani 1 1 d . .
H84 H 0.380974 0.488868 0.550541 0.050 Uiso 1 1 calc R U
C85 C 0.3055(3) 0.4617(2) 0.49345(18) 0.0409(10) Uani 1 1 d . .
C86 C 0.3024(3) 0.4098(2) 0.46740(18) 0.0426(10) Uani 1 1 d . .
H86 H 0.249708 0.415973 0.441873 0.051 Uiso 1 1 calc R U
C87 C 0.5301(4) 0.3820(3) 0.5856(2) 0.0519(12) Uani 1 1 d . .
C88 C 0.2274(4) 0.5261(3) 0.4787(2) 0.0541(13) Uani 1 1 d . .
C89 C 0.2799(4) 0.3094(2) 0.40172(19) 0.0440(11) Uani 1 1 d . .
C90 C 0.1867(4) 0.3029(3) 0.4253(2) 0.0526(13) Uani 1 1 d . .
H90 H 0.182273 0.286006 0.464568 0.063 Uiso 1 1 calc R U
C91 C 0.1000(4) 0.3203(3) 0.3932(2) 0.0556(13) Uani 1 1 d . .
C92 C 0.1038(4) 0.3441(3) 0.3358(2) 0.0539(13) Uani 1 1 d . .
H92 H 0.045149 0.355802 0.313630 0.065 Uiso 1 1 calc R U
C93 C 0.1955(4) 0.3505(2) 0.3119(2) 0.0503(12) Uani 1 1 d . .
C94 C 0.2824(4) 0.3333(2) 0.34414(19) 0.0457(11) Uani 1 1 d . .
H94 H 0.344280 0.338166 0.326308 0.055 Uiso 1 1 calc R U
C95 C 0.0025(5) 0.3121(4) 0.4220(3) 0.0777(19) Uani 1 1 d . .
C96 C 0.1986(5) 0.3749(3) 0.2502(2) 0.0661(16) Uani 1 1 d . .
C97 C 0.4810(4) 0.2920(2) 0.40953(18) 0.0443(11) Uani 1 1 d . .
C98 C 0.5086(4) 0.3577(3) 0.3785(2) 0.0491(12) Uani 1 1 d . .
H98 H 0.465339 0.400394 0.377297 0.059 Uiso 1 1 calc R U
C99 C 0.5959(4) 0.3640(3) 0.3494(2) 0.0513(12) Uani 1 1 d . .
C100 C 0.6613(4) 0.3026(3) 0.3504(2) 0.0539(13) Uani 1 1 d . .
H100 H 0.721537 0.306036 0.330706 0.065 Uiso 1 1 calc R U
C101 C 0.6364(4) 0.2368(3) 0.3807(2) 0.0521(12) Uani 1 1 d . .
C102 C 0.5486(4) 0.2317(3) 0.4098(2) 0.0509(12) Uani 1 1 d . .
H102 H 0.534035 0.185441 0.430663 0.061 Uiso 1 1 calc R U
C103 C 0.6210(5) 0.4352(3) 0.3167(4) 0.081(2) Uani 1 1 d . .
C104 C 0.7059(5) 0.1701(4) 0.3840(3) 0.0753(18) Uani 1 1 d . .
C105 C 0.3737(4) 0.2068(3) 0.4855(2) 0.0472(11) Uani 1 1 d . .
C106 C 0.3540(4) 0.1545(3) 0.4624(2) 0.0598(14) Uani 1 1 d . .
H106 H 0.338222 0.168678 0.423848 0.072 Uiso 1 1 calc R U
C107 C 0.3564(4) 0.0827(3) 0.4930(2) 0.0609(15) Uani 1 1 d . .
C108 C 0.3787(4) 0.0596(3) 0.5491(2) 0.0596(14) Uani 1 1 d . .
H108 H 0.380014 0.010588 0.570421 0.072 Uiso 1 1 calc R U
C109 C 0.3992(4) 0.1097(3) 0.5730(2) 0.0511(12) Uani 1 1 d . .
C110 C 0.3958(4) 0.1818(3) 0.5422(2) 0.0482(12) Uani 1 1 d . .
H110 H 0.408838 0.214988 0.560493 0.058 Uiso 1 1 calc R U
C111 C 0.3314(7) 0.0301(3) 0.4650(3) 0.097(3) Uani 1 1 d . .
C112 C 0.4254(7) 0.0843(3) 0.6327(2) 0.080(2) Uani 1 1 d . .
C113 C 0.9811(7) 0.2100(5) 0.3023(4) 0.120(3) Uiso 1 1 d . .
H11D H 0.938809 0.214019 0.333411 0.144 Uiso 1 1 calc R U
H11E H 1.044553 0.225787 0.306098 0.144 Uiso 1 1 calc R U
H11F H 0.992501 0.159868 0.302428 0.144 Uiso 1 1 calc R U
C114 C 0.9296(8) 0.2577(6) 0.2471(5) 0.151(4) Uiso 1 1 d . .
H11G H 0.974313 0.259542 0.215401 0.181 Uiso 1 1 calc R U
H11H H 0.868597 0.239776 0.240429 0.181 Uiso 1 1 calc R U
C115 C 0.8721(12) 0.3884(8) 0.1981(6) 0.217(6) Uiso 1 1 d . .
H11I H 0.864357 0.435472 0.205029 0.260 Uiso 1 1 calc R U
H11J H 0.920448 0.388975 0.168151 0.260 Uiso 1 1 calc R U
C116 C 0.7820(15) 0.3741(11) 0.1837(9) 0.318(11) Uiso 1 1 d . .
H11K H 0.736479 0.370859 0.214684 0.381 Uiso 1 1 calc R U
H11L H 0.791689 0.328497 0.175246 0.381 Uiso 1 1 calc R U
H11M H 0.754079 0.412860 0.150936 0.381 Uiso 1 1 calc R U
B1 B 0.4557(3) 0.2381(2) 0.0323(2) 0.0329(10) Uani 1 1 d . .
B2 B 0.3766(4) 0.2893(3) 0.4437(2) 0.0446(12) Uani 1 1 d . .

loop_
_atom_site_aniso_label
_atom_site_aniso_U_11
_atom_site_aniso_U_22
_atom_site_aniso_U_33
_atom_site_aniso_U_23
_atom_site_aniso_U_13
_atom_site_aniso_U_12
Fe1 0.0422(4) 0.0354(3) 0.0354(3) -0.0169(3) 0.0096(3) -0.0108(3)
Fe2 0.0411(4) 0.0341(3) 0.0329(3) -0.0131(3) -0.0021(3) -0.0048(3)
P1 0.0461(7) 0.0416(6) 0.0456(7) -0.0191(5) 0.0138(5) -0.0153(5)
P2 0.0376(6) 0.0461(7) 0.0334(6) -0.0186(5) 0.0008(5) -0.0011(5)
P3 0.0338(6) 0.0321(5) 0.0371(6) -0.0091(5) -0.0034(5) -0.0021(4)
P4 0.0596(8) 0.0316(6) 0.0364(6) -0.0102(5) -0.0083(6) -0.0056(5)
F1 0.094(3) 0.073(2) 0.063(2) -0.0044(17) -0.0111(18) -0.0433(19)
F2 0.075(2) 0.048(2) 0.190(5) -0.034(2) 0.016(3) 0.0011(17)
F3 0.140(3) 0.065(2) 0.0437(19) -0.0024(16) 0.003(2) -0.029(2)
F4 0.310(8) 0.292(8) 0.100(4) -0.142(5) 0.099(5) -0.222(7)
F5 0.079(3) 0.275(7) 0.253(7) -0.231(6) -0.025(4) -0.007(4)
F6 0.325(9) 0.107(4) 0.147(5) -0.096(4) -0.120(5) 0.057(5)
F7 0.074(3) 0.204(6) 0.249(7) 0.136(5) -0.089(4) -0.084(3)
F8 0.097(4) 0.181(6) 0.306(9) -0.138(6) -0.067(5) -0.021(4)
F9 0.051(3) 0.342(9) 0.115(4) -0.073(5) 0.009(3) -0.009(4)
F10 0.149(5) 0.090(3) 0.249(7) 0.088(4) -0.056(5) -0.047(3)
F11 0.161(4) 0.085(3) 0.063(2) -0.016(2) -0.026(3) 0.042(3)
F12 0.261(6) 0.089(3) 0.068(3) -0.005(2) 0.029(3) 0.103(4)
F13 0.172(5) 0.165(6) 0.533(15) -0.254(8) 0.230(8) -0.088(4)
F14 0.138(4) 0.179(5) 0.194(5) -0.162(5) -0.078(4) 0.090(4)
F15 0.396(11) 0.071(3) 0.114(4) -0.055(3) -0.076(5) 0.108(5)
F16 0.0350(18) 0.140(4) 0.189(5) -0.107(4) -0.002(2) -0.011(2)
F17 0.129(3) 0.111(3) 0.069(2) -0.043(2) 0.003(2) -0.064(3)
F18 0.084(3) 0.053(2) 0.143(4) -0.001(2) -0.042(2) -0.0255(18)
F19 0.109(3) 0.132(3) 0.0428(19) -0.039(2) -0.0125(19) 0.025(2)
F20 0.214(5) 0.087(3) 0.069(2) -0.037(2) -0.075(3) 0.065(3)
F21 0.133(4) 0.257(7) 0.071(3) 0.014(3) -0.052(3) -0.121(4)
F22 0.0316(15) 0.0624(19) 0.102(3) -0.0194(18) 0.0073(15) 0.0050(13)
F23 0.071(2) 0.0467(17) 0.106(3) -0.0438(18) -0.0315(19) 0.0115(14)
F24 0.075(2) 0.0579(19) 0.0555(19) -0.0104(15) -0.0073(16) 0.0240(15)
F25 0.050(2) 0.120(3) 0.130(3) -0.074(3) -0.032(2) 0.0123(19)
F26 0.068(2) 0.076(2) 0.078(2) -0.0377(18) -0.0247(17) -0.0093(17)
F27 0.117(3) 0.159(4) 0.061(2) 0.034(2) -0.049(2) -0.088(3)
F28 0.0436(18) 0.094(3) 0.091(3) -0.021(2) 0.0045(17) 0.0021(17)
F29 0.086(2) 0.065(2) 0.070(2) -0.0326(17) -0.0176(18) 0.0154(17)
F30 0.066(2) 0.0601(18) 0.0483(17) -0.0091(14) -0.0146(15) 0.0062(15)
F31 0.099(3) 0.098(4) 0.224(6) 0.056(4) 0.039(4) -0.026(3)
F32 0.088(3) 0.300(9) 0.128(4) -0.111(5) 0.034(3) -0.053(4)
F33 0.058(2) 0.135(4) 0.111(3) 0.006(3) -0.012(2) -0.016(2)
F34 0.133(3) 0.081(3) 0.057(2) 0.0099(19) -0.032(2) 0.014(2)
F35 0.327(8) 0.076(3) 0.054(2) -0.031(2) -0.033(3) -0.026(4)
F36 0.111(4) 0.194(5) 0.038(2) -0.002(3) -0.004(2) -0.017(3)
F37 0.326(9) 0.068(3) 0.292(9) -0.088(4) 0.238(8) -0.084(4)
F38 0.164(5) 0.141(5) 0.199(7) 0.090(5) -0.070(5) -0.071(4)
F39 0.086(3) 0.080(3) 0.162(4) -0.028(3) 0.033(3) -0.025(2)
F40 0.120(3) 0.083(3) 0.110(3) -0.041(2) 0.033(3) 0.018(2)
F41 0.130(4) 0.050(2) 0.133(4) -0.028(2) 0.011(3) 0.008(2)
F42 0.157(4) 0.145(4) 0.121(4) -0.071(3) -0.077(3) 0.099(4)
F43 0.127(4) 0.243(7) 0.240(7) -0.174(6) -0.001(4) -0.088(5)
F44 0.194(5) 0.078(3) 0.085(3) -0.041(2) -0.041(3) -0.008(3)
F45 0.299(8) 0.060(3) 0.100(3) -0.016(2) -0.078(4) -0.032(3)
F46 0.363(9) 0.084(3) 0.071(3) -0.019(2) -0.103(4) 0.062(4)
F47 0.454(14) 0.338(11) 0.075(4) 0.083(5) -0.135(6) -0.305(11)
F48 0.405(13) 0.337(12) 0.047(3) -0.049(5) -0.025(5) 0.232(11)
N1 0.041(2) 0.039(2) 0.036(2) -0.0168(16) 0.0046(16) -0.0058(15)
N2 0.049(2) 0.043(2) 0.036(2) -0.0092(17) -0.0052(17) -0.0096(17)
N3 0.040(2) 0.042(2) 0.036(2) -0.0147(16) 0.0032(16) -0.0118(16)
N4 0.045(2) 0.040(2) 0.034(2) -0.0124(16) -0.0025(16) -0.0101(16)
C1 0.086(5) 0.137(6) 0.076(4) -0.071(4) 0.040(4) -0.074(4)
C2 0.040(3) 0.061(3) 0.053(3) -0.032(2) 0.003(2) -0.010(2)
C3 0.045(3) 0.057(3) 0.047(3) -0.026(2) -0.004(2) -0.008(2)
C4 0.049(3) 0.039(2) 0.038(2) -0.016(2) 0.000(2) -0.006(2)
C5 0.044(3) 0.043(3) 0.049(3) -0.023(2) 0.007(2) -0.009(2)
C6 0.044(3) 0.041(2) 0.034(2) -0.0188(19) 0.0031(19) 0.0007(19)
C7 0.047(3) 0.112(5) 0.102(5) -0.073(4) -0.006(3) -0.011(3)
C8 0.061(3) 0.050(3) 0.050(3) -0.028(2) 0.001(2) -0.007(2)
C9 0.064(4) 0.047(3) 0.123(6) 0.010(3) 0.042(4) -0.006(3)
C10 0.116(7) 0.170(9) 0.199(11) 0.120(8) -0.113(8) -0.094(7)
C11 0.296(15) 0.040(4) 0.47(2) 0.027(8) 0.315(17) 0.027(7)
C12 0.096(5) 0.066(4) 0.066(4) -0.010(3) 0.021(3) -0.042(3)
C13 0.042(3) 0.056(3) 0.062(3) -0.030(3) 0.008(2) -0.007(2)
C14 0.064(5) 0.237(11) 0.194(10) -0.187(9) -0.015(5) 0.021(6)
C15 0.064(4) 0.088(5) 0.129(7) 0.011(5) 0.029(4) 0.023(4)
C16 0.067(4) 0.087(5) 0.096(5) -0.050(4) 0.047(4) -0.028(3)
C17 0.061(3) 0.072(4) 0.049(3) -0.029(3) -0.019(3) 0.017(3)
C18 0.107(5) 0.071(4) 0.053(4) -0.018(3) -0.022(3) 0.032(4)
C19 0.076(4) 0.117(6) 0.087(5) -0.059(4) -0.043(4) 0.026(4)
C20 0.061(4) 0.091(5) 0.078(4) -0.043(4) -0.019(3) 0.033(3)
C21 0.040(3) 0.060(3) 0.044(3) -0.026(2) 0.013(2) -0.015(2)
C22 0.052(3) 0.070(4) 0.062(3) -0.036(3) 0.019(3) -0.026(3)
C23 0.057(3) 0.087(4) 0.061(4) -0.042(3) 0.025(3) -0.027(3)
C24 0.067(3) 0.049(3) 0.041(3) -0.007(2) 0.005(2) -0.018(2)
C25 0.052(3) 0.034(2) 0.048(3) -0.006(2) -0.007(2) -0.006(2)
C26 0.060(3) 0.042(3) 0.043(3) -0.008(2) -0.008(2) -0.013(2)
C27 0.055(3) 0.043(3) 0.042(3) -0.009(2) -0.005(2) -0.013(2)
C28 0.047(3) 0.047(3) 0.041(3) -0.011(2) -0.003(2) -0.017(2)
C29 0.049(3) 0.052(3) 0.038(3) -0.011(2) -0.007(2) -0.015(2)
C30 0.082(4) 0.039(3) 0.039(3) -0.009(2) -0.017(3) -0.019(2)
C31 0.078(4) 0.053(3) 0.046(3) -0.007(2) -0.007(3) -0.027(3)
C32 0.069(4) 0.059(3) 0.047(3) -0.013(2) -0.008(3) -0.029(3)
C33 0.046(3) 0.048(3) 0.038(3) -0.014(2) -0.005(2) -0.007(2)
C34 0.056(3) 0.069(3) 0.046(3) -0.024(3) 0.011(2) -0.008(3)
C35 0.070(4) 0.066(3) 0.041(3) -0.012(2) -0.017(3) -0.013(3)
C36 0.063(3) 0.054(3) 0.052(3) -0.025(2) -0.008(3) -0.011(2)
C37 0.038(3) 0.057(3) 0.055(3) -0.016(2) -0.003(2) 0.005(2)
C38 0.062(4) 0.086(4) 0.079(4) -0.038(4) 0.012(3) 0.010(3)
C39 0.058(4) 0.069(4) 0.084(5) -0.003(3) -0.001(3) 0.022(3)
C40 0.043(3) 0.101(5) 0.107(6) -0.045(4) 0.011(3) -0.011(3)
C41 0.060(3) 0.040(3) 0.051(3) -0.012(2) -0.017(2) 0.000(2)
C42 0.097(5) 0.059(4) 0.075(4) -0.015(3) -0.040(4) 0.007(3)
C43 0.047(3) 0.072(4) 0.089(5) -0.023(3) -0.016(3) 0.003(3)
C44 0.076(4) 0.034(3) 0.085(4) -0.009(3) -0.011(3) 0.001(3)
C45 0.070(4) 0.046(3) 0.045(3) -0.016(2) -0.001(3) -0.006(2)
C46 0.087(4) 0.082(4) 0.044(3) -0.019(3) 0.002(3) -0.026(3)
C47 0.125(6) 0.073(4) 0.064(4) -0.029(3) -0.004(4) 0.026(4)
C48 0.060(4) 0.113(5) 0.095(5) -0.066(4) 0.014(3) -0.023(4)
C49 0.023(2) 0.037(2) 0.038(2) -0.0145(18) -0.0037(17) 0.0025(16)
C50 0.031(2) 0.044(2) 0.036(2) -0.0181(19) -0.0023(18) -0.0013(18)
C51 0.033(2) 0.042(2) 0.037(2) -0.0124(19) -0.0006(18) 0.0003(18)
C52 0.041(3) 0.052(3) 0.036(2) -0.016(2) -0.002(2) 0.003(2)
C53 0.034(2) 0.051(3) 0.040(3) -0.023(2) -0.0049(19) 0.0035(19)
C54 0.033(2) 0.041(2) 0.040(2) -0.0190(19) -0.0002(18) -0.0005(17)
C55 0.060(3) 0.049(3) 0.043(3) -0.009(2) -0.003(2) -0.008(2)
C56 0.062(4) 0.065(4) 0.045(3) -0.034(3) -0.006(3) 0.003(3)
C57 0.038(2) 0.037(2) 0.033(2) -0.0173(18) 0.0018(18) -0.0024(17)
C58 0.041(3) 0.041(2) 0.036(2) -0.0161(19) 0.0017(19) -0.0046(19)
C59 0.043(3) 0.054(3) 0.043(3) -0.023(2) 0.008(2) -0.013(2)
C60 0.061(3) 0.047(3) 0.047(3) -0.021(2) 0.015(2) -0.018(2)
C61 0.061(3) 0.037(2) 0.039(3) -0.012(2) 0.008(2) -0.005(2)
C62 0.046(3) 0.042(2) 0.039(2) -0.017(2) -0.003(2) -0.002(2)
C63 0.051(3) 0.080(4) 0.067(4) -0.014(3) 0.006(3) -0.030(3)
C64 0.097(5) 0.042(3) 0.053(4) -0.007(3) 0.007(3) -0.003(3)
C65 0.034(2) 0.033(2) 0.031(2) -0.0103(17) -0.0012(17) 0.0016(16)
C66 0.040(2) 0.036(2) 0.038(2) -0.0146(19) -0.0008(19) 0.0007(18)
C67 0.039(2) 0.037(2) 0.037(2) -0.0117(19) -0.0003(19) 0.0067(18)
C68 0.032(2) 0.047(3) 0.039(2) -0.009(2) 0.0014(19) 0.0071(19)
C69 0.032(2) 0.041(2) 0.031(2) -0.0063(18) -0.0008(17) -0.0008(17)
C70 0.033(2) 0.034(2) 0.034(2) -0.0124(17) -0.0002(17) 0.0011(16)
C71 0.048(3) 0.058(3) 0.078(4) -0.039(3) -0.005(3) 0.021(2)
C72 0.033(3) 0.052(3) 0.058(3) -0.017(2) -0.006(2) -0.004(2)
C73 0.026(2) 0.038(2) 0.036(2) -0.0154(18) 0.0006(17) -0.0034(16)
C74 0.030(2) 0.037(2) 0.037(2) -0.0139(18) -0.0024(18) 0.0033(17)
C75 0.033(2) 0.045(2) 0.036(2) -0.0171(19) -0.0031(18) -0.0019(18)
C76 0.035(2) 0.043(2) 0.041(2) -0.024(2) 0.0035(19) -0.0014(18)
C77 0.027(2) 0.035(2) 0.039(2) -0.0157(18) 0.0009(17) -0.0040(16)
C78 0.026(2) 0.037(2) 0.034(2) -0.0119(18) -0.0027(17) -0.0027(16)
C79 0.055(3) 0.064(3) 0.045(3) -0.027(3) -0.015(2) 0.013(3)
C80 0.033(2) 0.042(2) 0.052(3) -0.023(2) -0.001(2) 0.0003(18)
C81 0.046(3) 0.045(3) 0.035(2) -0.007(2) -0.005(2) -0.010(2)
C82 0.040(3) 0.048(3) 0.038(2) -0.009(2) -0.006(2) -0.006(2)
C83 0.041(3) 0.050(3) 0.033(2) -0.008(2) -0.0001(19) -0.014(2)
C84 0.046(3) 0.046(3) 0.032(2) -0.0097(19) 0.003(2) -0.014(2)
C85 0.040(2) 0.044(3) 0.037(2) -0.010(2) 0.0013(19) -0.0062(19)
C86 0.042(3) 0.049(3) 0.034(2) -0.007(2) -0.0061(19) -0.009(2)
C87 0.049(3) 0.060(3) 0.049(3) -0.013(2) -0.009(2) -0.021(2)
C88 0.054(3) 0.058(3) 0.050(3) -0.016(3) -0.006(2) -0.004(2)
C89 0.055(3) 0.036(2) 0.040(3) -0.010(2) -0.008(2) -0.006(2)
C90 0.063(3) 0.050(3) 0.040(3) -0.004(2) -0.013(2) -0.012(2)
C91 0.061(3) 0.042(3) 0.057(3) -0.003(2) -0.011(3) -0.013(2)
C92 0.058(3) 0.043(3) 0.056(3) -0.005(2) -0.022(3) -0.007(2)
C93 0.072(4) 0.033(2) 0.042(3) -0.005(2) -0.018(3) -0.004(2)
C94 0.059(3) 0.038(2) 0.041(3) -0.015(2) -0.008(2) -0.003(2)
C95 0.059(4) 0.087(5) 0.072(4) 0.001(4) -0.004(3) -0.017(3)
C96 0.087(5) 0.060(4) 0.045(3) -0.009(3) -0.016(3) -0.002(3)
C97 0.054(3) 0.044(3) 0.035(2) -0.014(2) -0.013(2) -0.002(2)
C98 0.054(3) 0.044(3) 0.050(3) -0.017(2) -0.005(2) 0.000(2)
C99 0.058(3) 0.052(3) 0.043(3) -0.014(2) -0.001(2) -0.005(2)
C100 0.056(3) 0.060(3) 0.047(3) -0.022(3) -0.005(2) -0.002(2)
C101 0.060(3) 0.052(3) 0.044(3) -0.020(2) -0.007(2) 0.007(2)
C102 0.067(3) 0.046(3) 0.039(3) -0.014(2) -0.012(2) -0.001(2)
C103 0.059(4) 0.058(4) 0.114(6) -0.014(4) 0.016(4) -0.002(3)
C104 0.087(5) 0.065(4) 0.070(4) -0.025(3) 0.003(4) 0.010(3)
C105 0.053(3) 0.045(3) 0.040(3) -0.008(2) -0.009(2) -0.006(2)
C106 0.077(4) 0.052(3) 0.047(3) -0.008(2) -0.025(3) -0.010(3)
C107 0.080(4) 0.050(3) 0.053(3) -0.011(2) -0.022(3) -0.017(3)
C108 0.081(4) 0.043(3) 0.049(3) -0.003(2) -0.019(3) -0.011(3)
C109 0.061(3) 0.050(3) 0.035(3) -0.007(2) -0.007(2) -0.001(2)
C110 0.056(3) 0.045(3) 0.042(3) -0.012(2) -0.010(2) -0.004(2)
C111 0.171(8) 0.051(4) 0.066(5) -0.002(3) -0.046(5) -0.035(4)
C112 0.136(6) 0.061(4) 0.040(3) -0.020(3) -0.030(4) 0.010(4)
B1 0.029(2) 0.034(2) 0.039(3) -0.018(2) -0.002(2) -0.0017(18)
B2 0.052(3) 0.044(3) 0.036(3) -0.010(2) -0.010(2) -0.004(2)

loop_
_atom_type_symbol
_atom_type_description
_atom_type_scat_dispersion_real
_atom_type_scat_dispersion_imag
_atom_type_scat_source
C C 0.0033 0.0016
;
International Tables for Crystallography
(Vol. C, Tables 4.2.6.8 and 6.1.1.4)
;
H H 0.0000 0.0000
;
International Tables for Crystallography
(Vol. C, Table 6.1.1.4)
;
B B 0.0013 0.0007
;
International Tables for Crystallography
(Vol. C, Tables 4.2.6.8 and 6.1.1.4)
;
N N 0.0061 0.0033
;
International Tables for Crystallography
(Vol. C, Tables 4.2.6.8 and 6.1.1.4)
;
O O 0.0106 0.0060
;
International Tables for Crystallography
(Vol. C, Tables 4.2.6.8 and 6.1.1.4)
;
F F 0.0171 0.0103
;
International Tables for Crystallography
(Vol. C, Tables 4.2.6.8 and 6.1.1.4)
;
P P 0.1023 0.0942
;
International Tables for Crystallography
(Vol. C, Tables 4.2.6.8 and 6.1.1.4)
;
Fe Fe 0.3463 0.8444
;
International Tables for Crystallography
(Vol. C, Tables 4.2.6.8 and 6.1.1.4)
;

loop_
_geom_angle_atom_site_label_1
_geom_angle_atom_site_label_2
_geom_angle_atom_site_label_3
_geom_angle
N3 Fe1 N1 126.45(15)
N3 Fe1 P2 108.83(12)
N1 Fe1 P2 80.77(10)
N3 Fe1 P1 106.91(12)
N1 Fe1 P1 80.83(11)
P2 Fe1 P1 144.11(5)
N4 Fe2 N2 131.42(16)
N4 Fe2 P3 105.94(12)
N2 Fe2 P3 82.29(11)
N4 Fe2 P4 106.07(12)
N2 Fe2 P4 80.54(11)
P3 Fe2 P4 147.57(5)
C1 P1 C9 102.4(4)
C1 P1 C13 104.3(3)
C9 P1 C13 112.2(3)
C1 P1 Fe1 100.19(18)
C9 P1 Fe1 115.86(19)
C13 P1 Fe1 118.71(17)
C6 P2 C17 103.2(2)
C6 P2 C21 103.9(2)
C17 P2 C21 111.5(3)
C6 P2 Fe1 98.74(14)
C17 P2 Fe1 124.41(19)
C21 P2 Fe1 111.63(15)
C25 P3 C33 104.9(2)
C25 P3 C37 102.8(2)
C33 P3 C37 112.2(2)
C25 P3 Fe2 99.28(15)
C33 P3 Fe2 115.53(15)
C37 P3 Fe2 119.14(17)
C30 P4 C41 102.7(2)
C30 P4 C45 104.6(2)
C41 P4 C45 113.1(2)
C30 P4 Fe2 100.58(15)
C41 P4 Fe2 115.06(16)
C45 P4 Fe2 117.92(17)
C114 O1 C115 114.1(10)
C5 N1 C2 107.0(4)
C5 N1 Fe1 124.7(3)
C2 N1 Fe1 124.4(3)
C29 N2 C26 107.3(4)
C29 N2 Fe2 125.9(3)
C26 N2 Fe2 124.0(3)
N4 N3 Fe1 175.7(3)
N3 N4 Fe2 173.8(4)
C2 C1 P1 115.0(4)
C2 C1 H1A 108.5
P1 C1 H1A 108.5
C2 C1 H1B 108.5
P1 C1 H1B 108.5
H1A C1 H1B 107.5
N1 C2 C1 111.6(4)
N1 C2 C3 105.9(4)
C1 C2 C3 115.7(4)
N1 C2 H2 107.8
C1 C2 H2 107.8
C3 C2 H2 107.8
C4 C3 C2 108.3(4)
C4 C3 C7 129.0(4)
C2 C3 C7 122.6(4)
C3 C4 C5 106.2(4)
C3 C4 C8 129.7(4)
C5 C4 C8 124.0(4)
N1 C5 C4 112.5(4)
N1 C5 C6 120.6(4)
C4 C5 C6 126.2(4)
C5 C6 P2 111.2(3)
C5 C6 H6A 109.4
P2 C6 H6A 109.4
C5 C6 H6B 109.4
P2 C6 H6B 109.4
H6A C6 H6B 108.0
C3 C7 H7A 109.5
C3 C7 H7B 109.5
H7A C7 H7B 109.5
C3 C7 H7C 109.5
H7A C7 H7C 109.5
H7B C7 H7C 109.5
C4 C8 H8A 109.5
C4 C8 H8B 109.5
H8A C8 H8B 109.5
C4 C8 H8C 109.5
H8A C8 H8C 109.5
H8B C8 H8C 109.5
C11 C9 C12 110.3(7)
C11 C9 C10 107.9(10)
C12 C9 C10 108.7(6)
C11 C9 P1 106.1(6)
C12 C9 P1 115.6(5)
C10 C9 P1 108.1(5)
C9 C10 H10A 109.5
C9 C10 H10B 109.5
H10A C10 H10B 109.5
C9 C10 H10C 109.5
H10A C10 H10C 109.5
H10B C10 H10C 109.5
C9 C11 H11A 109.5
C9 C11 H11B 109.5
H11A C11 H11B 109.5
C9 C11 H11C 109.5
H11A C11 H11C 109.5
H11B C11 H11C 109.5
C9 C12 H12A 109.5
C9 C12 H12B 109.5
H12A C12 H12B 109.5
C9 C12 H12C 109.5
H12A C12 H12C 109.5
H12B C12 H12C 109.5
C14 C13 C16 111.5(6)
C14 C13 C15 106.9(7)
C16 C13 C15 107.3(5)
C14 C13 P1 110.5(4)
C16 C13 P1 116.3(4)
C15 C13 P1 103.6(4)
C13 C14 H14A 109.5
C13 C14 H14B 109.5
H14A C14 H14B 109.5
C13 C14 H14C 109.5
H14A C14 H14C 109.5
H14B C14 H14C 109.5
C13 C15 H15A 109.5
C13 C15 H15B 109.5
H15A C15 H15B 109.5
C13 C15 H15C 109.5
H15A C15 H15C 109.5
H15B C15 H15C 109.5
C13 C16 H16A 109.5
C13 C16 H16B 109.5
H16A C16 H16B 109.5
C13 C16 H16C 109.5
H16A C16 H16C 109.5
H16B C16 H16C 109.5
C18 C17 C19 108.7(5)
C18 C17 C20 109.2(5)
C19 C17 C20 108.8(5)
C18 C17 P2 105.4(4)
C19 C17 P2 110.3(4)
C20 C17 P2 114.3(4)
C17 C18 H18A 109.5
C17 C18 H18B 109.5
H18A C18 H18B 109.5
C17 C18 H18C 109.5
H18A C18 H18C 109.5
H18B C18 H18C 109.5
C17 C19 H19A 109.5
C17 C19 H19B 109.5
H19A C19 H19B 109.5
C17 C19 H19C 109.5
H19A C19 H19C 109.5
H19B C19 H19C 109.5
C17 C20 H20A 109.5
C17 C20 H20B 109.5
H20A C20 H20B 109.5
C17 C20 H20C 109.5
H20A C20 H20C 109.5
H20B C20 H20C 109.5
C23 C21 C24 107.9(4)
C23 C21 C22 109.3(4)
C24 C21 C22 108.2(4)
C23 C21 P2 114.5(4)
C24 C21 P2 106.9(3)
C22 C21 P2 109.8(3)
C21 C22 H22A 109.5
C21 C22 H22B 109.5
H22A C22 H22B 109.5
C21 C22 H22C 109.5
H22A C22 H22C 109.5
H22B C22 H22C 109.5
C21 C23 H23A 109.5
C21 C23 H23B 109.5
H23A C23 H23B 109.5
C21 C23 H23C 109.5
H23A C23 H23C 109.5
H23B C23 H23C 109.5
C21 C24 H24A 109.5
C21 C24 H24B 109.5
H24A C24 H24B 109.5
C21 C24 H24C 109.5
H24A C24 H24C 109.5
H24B C24 H24C 109.5
C26 C25 P3 112.4(3)
C26 C25 H25A 109.1
P3 C25 H25A 109.1
C26 C25 H25B 109.1
P3 C25 H25B 109.1
H25A C25 H25B 107.9
N2 C26 C27 105.4(4)
N2 C26 C25 110.6(4)
C27 C26 C25 116.7(4)
N2 C26 H26 107.9
C27 C26 H26 107.9
C25 C26 H26 107.9
C28 C27 C31 129.6(4)
C28 C27 C26 108.1(4)
C31 C27 C26 122.3(4)
C27 C28 C29 106.8(4)
C27 C28 C32 129.5(4)
C29 C28 C32 123.7(4)
N2 C29 C28 112.4(4)
N2 C29 C30 121.1(4)
C28 C29 C30 126.3(4)
C29 C30 P4 110.8(3)
C29 C30 H30A 109.5
P4 C30 H30A 109.5
C29 C30 H30B 109.5
P4 C30 H30B 109.5
H30A C30 H30B 108.1
C27 C31 H31A 109.5
C27 C31 H31B 109.5
H31A C31 H31B 109.5
C27 C31 H31C 109.5
H31A C31 H31C 109.5
H31B C31 H31C 109.5
C28 C32 H32A 109.5
C28 C32 H32B 109.5
H32A C32 H32B 109.5
C28 C32 H32C 109.5
H32A C32 H32C 109.5
H32B C32 H32C 109.5
C36 C33 C35 109.5(4)
C36 C33 C34 108.3(4)
C35 C33 C34 108.1(4)
C36 C33 P3 110.4(3)
C35 C33 P3 114.2(3)
C34 C33 P3 106.1(3)
C33 C34 H34A 109.5
C33 C34 H34B 109.5
H34A C34 H34B 109.5
C33 C34 H34C 109.5
H34A C34 H34C 109.5
H34B C34 H34C 109.5
C33 C35 H35A 109.5
C33 C35 H35B 109.5
H35A C35 H35B 109.5
C33 C35 H35C 109.5
H35A C35 H35C 109.5
H35B C35 H35C 109.5
C33 C36 H36A 109.5
C33 C36 H36B 109.5
H36A C36 H36B 109.5
C33 C36 H36C 109.5
H36A C36 H36C 109.5
H36B C36 H36C 109.5
C40 C37 C38 107.7(5)
C40 C37 C39 110.3(5)
C38 C37 C39 107.5(5)
C40 C37 P3 110.2(4)
C38 C37 P3 106.2(3)
C39 C37 P3 114.7(4)
C37 C38 H38A 109.5
C37 C38 H38B 109.5
H38A C38 H38B 109.5
C37 C38 H38C 109.5
H38A C38 H38C 109.5
H38B C38 H38C 109.5
C37 C39 H39A 109.5
C37 C39 H39B 109.5
H39A C39 H39B 109.5
C37 C39 H39C 109.5
H39A C39 H39C 109.5
H39B C39 H39C 109.5
C37 C40 H40A 109.5
C37 C40 H40B 109.5
H40A C40 H40B 109.5
C37 C40 H40C 109.5
H40A C40 H40C 109.5
H40B C40 H40C 109.5
C44 C41 C43 108.3(5)
C44 C41 C42 110.3(5)
C43 C41 C42 107.4(5)
C44 C41 P4 109.9(4)
C43 C41 P4 105.3(3)
C42 C41 P4 115.3(4)
C41 C42 H42A 109.5
C41 C42 H42B 109.5
H42A C42 H42B 109.5
C41 C42 H42C 109.5
H42A C42 H42C 109.5
H42B C42 H42C 109.5
C41 C43 H43A 109.5
C41 C43 H43B 109.5
H43A C43 H43B 109.5
C41 C43 H43C 109.5
H43A C43 H43C 109.5
H43B C43 H43C 109.5
C41 C44 H44A 109.5
C41 C44 H44B 109.5
H44A C44 H44B 109.5
C41 C44 H44C 109.5
H44A C44 H44C 109.5
H44B C44 H44C 109.5
C48 C45 C47 110.0(5)
C48 C45 C46 109.6(5)
C47 C45 C46 107.8(5)
C48 C45 P4 107.7(4)
C47 C45 P4 106.1(4)
C46 C45 P4 115.5(4)
C45 C46 H46A 109.5
C45 C46 H46B 109.5
H46A C46 H46B 109.5
C45 C46 H46C 109.5
H46A C46 H46C 109.5
H46B C46 H46C 109.5
C45 C47 H47A 109.5
C45 C47 H47B 109.5
H47A C47 H47B 109.5
C45 C47 H47C 109.5
H47A C47 H47C 109.5
H47B C47 H47C 109.5
C45 C48 H48A 109.5
C45 C48 H48B 109.5
H48A C48 H48B 109.5
C45 C48 H48C 109.5
H48A C48 H48C 109.5
H48B C48 H48C 109.5
C50 C49 C54 115.6(4)
C50 C49 B1 120.8(4)
C54 C49 B1 123.0(4)
C51 C50 C49 122.7(4)
C51 C50 H50 118.7
C49 C50 H50 118.7
C52 C51 C50 120.1(4)
C52 C51 C55 120.5(4)
C50 C51 C55 119.3(4)
C53 C52 C51 118.4(4)
C53 C52 H52 120.8
C51 C52 H52 120.8
C54 C53 C52 120.9(4)
C54 C53 C56 120.1(4)
C52 C53 C56 119.0(4)
C53 C54 C49 122.3(4)
C53 C54 H54 118.8
C49 C54 H54 118.8
F2 C55 F1 105.3(5)
F2 C55 F3 106.4(4)
F1 C55 F3 105.2(4)
F2 C55 C51 113.2(4)
F1 C55 C51 112.9(4)
F3 C55 C51 113.2(4)
F5 C56 F4 106.3(6)
F5 C56 F6 101.1(6)
F4 C56 F6 102.9(6)
F5 C56 C53 114.6(4)
F4 C56 C53 115.5(5)
F6 C56 C53 114.8(5)
C62 C57 C58 115.3(4)
C62 C57 B1 124.0(4)
C58 C57 B1 120.5(4)
C59 C58 C57 122.4(4)
C59 C58 H58 118.8
C57 C58 H58 118.8
C60 C59 C58 120.7(4)
C60 C59 C63 119.8(5)
C58 C59 C63 119.5(5)
C61 C60 C59 118.6(4)
C61 C60 H60 120.7
C59 C60 H60 120.7
C60 C61 C62 120.3(4)
C60 C61 C64 120.7(5)
C62 C61 C64 118.9(5)
C61 C62 C57 122.7(4)
C61 C62 H62 118.6
C57 C62 H62 118.6
F7 C63 F8 106.2(7)
F7 C63 F9 106.3(7)
F8 C63 F9 96.7(6)
F7 C63 C59 118.0(5)
F8 C63 C59 113.8(6)
F9 C63 C59 113.4(5)
F12 C64 F10 108.4(6)
F12 C64 F11 103.2(6)
F10 C64 F11 102.1(6)
F12 C64 C61 113.9(5)
F10 C64 C61 114.5(6)
F11 C64 C61 113.4(5)
C66 C65 C70 115.5(4)
C66 C65 B1 121.6(4)
C70 C65 B1 122.5(3)
C67 C66 C65 122.2(4)
C67 C66 H66 118.9
C65 C66 H66 118.9
C68 C67 C66 121.2(4)
C68 C67 C71 118.9(4)
C66 C67 C71 119.9(4)
C67 C68 C69 118.0(4)
C67 C68 H68 121.0
C69 C68 H68 121.0
C68 C69 C70 120.7(4)
C68 C69 C72 120.7(4)
C70 C69 C72 118.6(4)
C69 C70 C65 122.4(4)
C69 C70 H70 118.8
C65 C70 H70 118.8
F15 C71 F13 102.1(7)
F15 C71 F14 102.5(6)
F13 C71 F14 104.2(7)
F15 C71 C67 115.5(5)
F13 C71 C67 114.4(5)
F14 C71 C67 116.3(4)
F16 C72 F18 106.7(5)
F16 C72 F17 105.1(4)
F18 C72 F17 103.4(4)
F16 C72 C69 114.1(4)
F18 C72 C69 113.9(4)
F17 C72 C69 112.6(4)
C74 C73 C78 115.4(4)
C74 C73 B1 119.4(4)
C78 C73 B1 125.2(4)
C75 C74 C73 123.2(4)
C75 C74 H74 118.4
C73 C74 H74 118.4
C74 C75 C76 120.2(4)
C74 C75 C79 119.6(4)
C76 C75 C79 120.1(4)
C77 C76 C75 118.6(4)
C77 C76 H76 120.7
C75 C76 H76 120.7
C76 C77 C78 120.4(4)
C76 C77 C80 118.6(4)
C78 C77 C80 120.9(4)
C77 C78 C73 122.1(4)
C77 C78 H78 118.9
C73 C78 H78 118.9
F21 C79 F20 107.7(5)
F21 C79 F19 104.7(5)
F20 C79 F19 104.1(5)
F21 C79 C75 112.2(5)
F20 C79 C75 113.8(4)
F19 C79 C75 113.6(4)
F23 C80 F24 106.6(4)
F23 C80 F22 106.5(4)
F24 C80 F22 104.9(4)
F23 C80 C77 113.4(4)
F24 C80 C77 113.1(4)
F22 C80 C77 111.7(4)
C86 C81 C82 115.2(4)
C86 C81 B2 124.0(4)
C82 C81 B2 120.5(4)
C83 C82 C81 122.4(4)
C83 C82 H82 118.8
C81 C82 H82 118.8
C84 C83 C82 120.9(4)
C84 C83 C87 120.1(4)
C82 C83 C87 119.0(4)
C83 C84 C85 118.0(4)
C83 C84 H84 121.0
C85 C84 H84 121.0
C84 C85 C86 120.6(4)
C84 C85 C88 120.9(4)
C86 C85 C88 118.4(4)
C85 C86 C81 122.8(4)
C85 C86 H86 118.6
C81 C86 H86 118.6
F27 C87 F25 105.2(5)
F27 C87 F26 107.3(5)
F25 C87 F26 105.6(4)
F27 C87 C83 111.9(4)
F25 C87 C83 113.0(4)
F26 C87 C83 113.3(4)
F29 C88 F30 107.4(4)
F29 C88 F28 106.0(4)
F30 C88 F28 105.4(4)
F29 C88 C85 113.7(4)
F30 C88 C85 112.6(4)
F28 C88 C85 111.2(4)
C94 C89 C90 116.5(4)
C94 C89 B2 125.4(5)
C90 C89 B2 118.1(4)
C91 C90 C89 122.4(5)
C91 C90 H90 118.8
C89 C90 H90 118.8
C92 C91 C90 120.4(5)
C92 C91 C95 120.7(5)
C90 C91 C95 118.9(5)
C93 C92 C91 117.9(5)
C93 C92 H92 121.0
C91 C92 H92 121.0
C92 C93 C94 121.6(5)
C92 C93 C96 117.3(5)
C94 C93 C96 121.1(5)
C89 C94 C93 121.2(5)
C89 C94 H94 119.4
C93 C94 H94 119.4
F31 C95 F32 106.1(7)
F31 C95 F33 106.0(6)
F32 C95 F33 105.5(7)
F31 C95 C91 111.8(6)
F32 C95 C91 113.4(6)
F33 C95 C91 113.4(6)
F35 C96 F34 105.9(5)
F35 C96 F36 106.9(6)
F34 C96 F36 102.5(5)
F35 C96 C93 113.5(5)
F34 C96 C93 114.1(5)
F36 C96 C93 113.1(5)
C98 C97 C102 115.2(5)
C98 C97 B2 120.2(4)
C102 C97 B2 124.6(4)
C99 C98 C97 123.3(5)
C99 C98 H98 118.4
C97 C98 H98 118.4
C98 C99 C100 120.0(5)
C98 C99 C103 121.0(5)
C100 C99 C103 119.1(5)
C101 C100 C99 118.2(5)
C101 C100 H100 120.9
C99 C100 H100 120.9
C100 C101 C102 121.0(5)
C100 C101 C104 119.7(5)
C102 C101 C104 119.3(5)
C101 C102 C97 122.4(5)
C101 C102 H102 118.8
C97 C102 H102 118.8
F37 C103 F39 107.5(7)
F37 C103 F38 104.6(7)
F39 C103 F38 100.4(7)
F37 C103 C99 114.4(6)
F39 C103 C99 116.0(5)
F38 C103 C99 112.3(6)
F42 C104 F41 106.8(6)
F42 C104 F40 106.9(6)
F41 C104 F40 102.6(5)
F42 C104 C101 113.8(5)
F41 C104 C101 112.8(6)
F40 C104 C101 113.0(5)
C110 C105 C106 115.0(4)
C110 C105 B2 126.4(4)
C106 C105 B2 118.4(4)
C107 C106 C105 123.1(5)
C107 C106 H106 118.4
C105 C106 H106 118.4
C108 C107 C106 120.6(5)
C108 C107 C111 119.8(5)
C106 C107 C111 119.6(5)
C109 C108 C107 117.7(5)
C109 C108 H108 121.1
C107 C108 H108 121.1
C108 C109 C110 121.5(4)
C108 C109 C112 117.5(5)
C110 C109 C112 121.0(5)
C109 C110 C105 122.0(5)
C109 C110 H110 119.0
C105 C110 H110 119.0
F43 C111 F44 105.5(6)
F43 C111 F45 110.2(7)
F44 C111 F45 101.6(7)
F43 C111 C107 112.7(8)
F44 C111 C107 113.2(6)
F45 C111 C107 112.8(5)
F48 C112 F46 102.6(8)
F48 C112 F47 97.5(8)
F46 C112 F47 105.1(8)
F48 C112 C109 116.4(7)
F46 C112 C109 118.5(5)
F47 C112 C109 114.0(7)
C114 C113 H11D 109.5
C114 C113 H11E 109.5
H11D C113 H11E 109.5
C114 C113 H11F 109.5
H11D C113 H11F 109.5
H11E C113 H11F 109.5
O1 C114 C113 103.6(9)
O1 C114 H11G 111.0
C113 C114 H11G 111.0
O1 C114 H11H 111.0
C113 C114 H11H 111.0
H11G C114 H11H 109.0
C116 C115 O1 105.1(14)
C116 C115 H11I 110.7
O1 C115 H11I 110.7
C116 C115 H11J 110.7
O1 C115 H11J 110.7
H11I C115 H11J 108.8
C115 C116 H11K 109.5
C115 C116 H11L 109.5
H11K C116 H11L 109.5
C115 C116 H11M 109.5
H11K C116 H11M 109.5
H11L C116 H11M 109.5
C49 B1 C57 113.1(3)
C49 B1 C73 113.6(3)
C57 B1 C73 105.3(3)
C49 B1 C65 103.0(3)
C57 B1 C65 111.9(3)
C73 B1 C65 110.1(3)
C89 B2 C81 109.8(4)
C89 B2 C97 111.8(4)
C81 B2 C97 106.2(4)
C89 B2 C105 106.7(4)
C81 B2 C105 113.1(4)
C97 B2 C105 109.3(4)

loop_
_geom_bond_atom_site_label_1
_geom_bond_atom_site_label_2
_geom_bond_distance
Fe1 N3 1.797(4)
Fe1 N1 2.038(3)
Fe1 P2 2.4072(13)
Fe1 P1 2.4080(13)
Fe2 N4 1.803(4)
Fe2 N2 2.032(4)
Fe2 P3 2.4053(12)
Fe2 P4 2.4100(13)
P1 C1 1.844(6)
P1 C9 1.863(6)
P1 C13 1.866(5)
P2 C6 1.861(4)
P2 C17 1.877(5)
P2 C21 1.882(5)
P3 C25 1.864(5)
P3 C33 1.869(5)
P3 C37 1.874(5)
P4 C30 1.863(5)
P4 C41 1.874(5)
P4 C45 1.879(5)
F1 C55 1.328(6)
F2 C55 1.316(6)
F3 C55 1.329(6)
F4 C56 1.250(7)
F5 C56 1.245(6)
F6 C56 1.281(7)
F7 C63 1.209(7)
F8 C63 1.284(7)
F9 C63 1.286(7)
F10 C64 1.285(7)
F11 C64 1.304(7)
F12 C64 1.281(7)
F13 C71 1.247(7)
F14 C71 1.268(6)
F15 C71 1.224(7)
F16 C72 1.307(5)
F17 C72 1.326(6)
F18 C72 1.315(6)
F19 C79 1.314(6)
F20 C79 1.291(6)
F21 C79 1.290(7)
F22 C80 1.335(5)
F23 C80 1.320(5)
F24 C80 1.332(5)
F25 C87 1.320(6)
F26 C87 1.327(6)
F27 C87 1.314(6)
F28 C88 1.352(6)
F29 C88 1.328(6)
F30 C88 1.342(6)
F31 C95 1.290(8)
F32 C95 1.307(8)
F33 C95 1.310(7)
F34 C96 1.315(6)
F35 C96 1.292(7)
F36 C96 1.330(7)
F37 C103 1.258(8)
F38 C103 1.302(9)
F39 C103 1.300(7)
F40 C104 1.330(7)
F41 C104 1.331(8)
F42 C104 1.302(7)
F43 C111 1.279(10)
F44 C111 1.312(9)
F45 C111 1.341(8)
F46 C112 1.230(7)
F47 C112 1.240(8)
F48 C112 1.189(10)
O1 C114 1.357(11)
O1 C115 1.635(15)
N1 C5 1.310(5)
N1 C2 1.440(6)
N2 C29 1.313(6)
N2 C26 1.450(6)
N3 N4 1.170(5)
C1 C2 1.489(7)
C1 H1A 0.9900
C1 H1B 0.9900
C2 C3 1.490(6)
C2 H2 1.0000
C3 C4 1.334(6)
C3 C7 1.491(7)
C4 C5 1.463(6)
C4 C8 1.493(6)
C5 C6 1.483(6)
C6 H6A 0.9900
C6 H6B 0.9900
C7 H7A 0.9800
C7 H7B 0.9800
C7 H7C 0.9800
C8 H8A 0.9800
C8 H8B 0.9800
C8 H8C 0.9800
C9 C11 1.491(10)
C9 C12 1.525(8)
C9 C10 1.538(13)
C10 H10A 0.9800
C10 H10B 0.9800
C10 H10C 0.9800
C11 H11A 0.9800
C11 H11B 0.9800
C11 H11C 0.9800
C12 H12A 0.9800
C12 H12B 0.9800
C12 H12C 0.9800
C13 C14 1.478(8)
C13 C16 1.501(7)
C13 C15 1.546(8)
C14 H14A 0.9800
C14 H14B 0.9800
C14 H14C 0.9800
C15 H15A 0.9800
C15 H15B 0.9800
C15 H15C 0.9800
C16 H16A 0.9800
C16 H16B 0.9800
C16 H16C 0.9800
C17 C18 1.531(9)
C17 C19 1.533(8)
C17 C20 1.545(7)
C18 H18A 0.9800
C18 H18B 0.9800
C18 H18C 0.9800
C19 H19A 0.9800
C19 H19B 0.9800
C19 H19C 0.9800
C20 H20A 0.9800
C20 H20B 0.9800
C20 H20C 0.9800
C21 C23 1.532(6)
C21 C24 1.533(7)
C21 C22 1.541(6)
C22 H22A 0.9800
C22 H22B 0.9800
C22 H22C 0.9800
C23 H23A 0.9800
C23 H23B 0.9800
C23 H23C 0.9800
C24 H24A 0.9800
C24 H24B 0.9800
C24 H24C 0.9800
C25 C26 1.525(7)
C25 H25A 0.9900
C25 H25B 0.9900
C26 C27 1.503(6)
C26 H26 1.0000
C27 C28 1.335(6)
C27 C31 1.496(6)
C28 C29 1.464(6)
C28 C32 1.506(6)
C29 C30 1.472(6)
C30 H30A 0.9900
C30 H30B 0.9900
C31 H31A 0.9800
C31 H31B 0.9800
C31 H31C 0.9800
C32 H32A 0.9800
C32 H32B 0.9800
C32 H32C 0.9800
C33 C36 1.530(6)
C33 C35 1.538(6)
C33 C34 1.539(7)
C34 H34A 0.9800
C34 H34B 0.9800
C34 H34C 0.9800
C35 H35A 0.9800
C35 H35B 0.9800
C35 H35C 0.9800
C36 H36A 0.9800
C36 H36B 0.9800
C36 H36C 0.9800
C37 C40 1.511(8)
C37 C38 1.525(8)
C37 C39 1.537(7)
C38 H38A 0.9800
C38 H38B 0.9800
C38 H38C 0.9800
C39 H39A 0.9800
C39 H39B 0.9800
C39 H39C 0.9800
C40 H40A 0.9800
C40 H40B 0.9800
C40 H40C 0.9800
C41 C44 1.525(7)
C41 C43 1.535(8)
C41 C42 1.547(7)
C42 H42A 0.9800
C42 H42B 0.9800
C42 H42C 0.9800
C43 H43A 0.9800
C43 H43B 0.9800
C43 H43C 0.9800
C44 H44A 0.9800
C44 H44B 0.9800
C44 H44C 0.9800
C45 C48 1.515(8)
C45 C47 1.528(7)
C45 C46 1.542(7)
C46 H46A 0.9800
C46 H46B 0.9800
C46 H46C 0.9800
C47 H47A 0.9800
C47 H47B 0.9800
C47 H47C 0.9800
C48 H48A 0.9800
C48 H48B 0.9800
C48 H48C 0.9800
C49 C50 1.394(6)
C49 C54 1.403(6)
C49 B1 1.632(6)
C50 C51 1.393(6)
C50 H50 0.9500
C51 C52 1.388(6)
C51 C55 1.492(7)
C52 C53 1.383(6)
C52 H52 0.9500
C53 C54 1.383(6)
C53 C56 1.491(6)
C54 H54 0.9500
C57 C62 1.395(6)
C57 C58 1.401(6)
C57 B1 1.639(6)
C58 C59 1.387(6)
C58 H58 0.9500
C59 C60 1.383(7)
C59 C63 1.482(7)
C60 C61 1.375(7)
C60 H60 0.9500
C61 C62 1.393(6)
C61 C64 1.489(7)
C62 H62 0.9500
C65 C66 1.397(5)
C65 C70 1.398(6)
C65 B1 1.651(6)
C66 C67 1.382(6)
C66 H66 0.9500
C67 C68 1.380(6)
C67 C71 1.484(6)
C68 C69 1.381(6)
C68 H68 0.9500
C69 C70 1.389(5)
C69 C72 1.490(6)
C70 H70 0.9500
C73 C74 1.396(6)
C73 C78 1.402(5)
C73 B1 1.641(6)
C74 C75 1.378(6)
C74 H74 0.9500
C75 C76 1.386(6)
C75 C79 1.495(6)
C76 C77 1.385(6)
C76 H76 0.9500
C77 C78 1.392(5)
C77 C80 1.494(6)
C78 H78 0.9500
C81 C86 1.394(6)
C81 C82 1.399(6)
C81 B2 1.644(7)
C82 C83 1.388(6)
C82 H82 0.9500
C83 C84 1.381(6)
C83 C87 1.499(6)
C84 C85 1.382(6)
C84 H84 0.9500
C85 C86 1.388(6)
C85 C88 1.494(7)
C86 H86 0.9500
C89 C94 1.388(6)
C89 C90 1.396(7)
C89 B2 1.643(7)
C90 C91 1.395(7)
C90 H90 0.9500
C91 C92 1.383(7)
C91 C95 1.507(8)
C92 C93 1.382(7)
C92 H92 0.9500
C93 C94 1.399(7)
C93 C96 1.487(7)
C94 H94 0.9500
C97 C98 1.394(7)
C97 C102 1.397(6)
C97 B2 1.646(8)
C98 C99 1.385(7)
C98 H98 0.9500
C99 C100 1.394(7)
C99 C103 1.479(8)
C100 C101 1.375(7)
C100 H100 0.9500
C101 C102 1.390(7)
C101 C104 1.491(7)
C102 H102 0.9500
C105 C110 1.394(6)
C105 C106 1.397(7)
C105 B2 1.654(7)
C106 C107 1.387(7)
C106 H106 0.9500
C107 C108 1.378(7)
C107 C111 1.508(8)
C108 C109 1.376(7)
C108 H108 0.9500
C109 C110 1.391(7)
C109 C112 1.476(7)
C110 H110 0.9500
C113 C114 1.545(12)
C113 H11D 0.9800
C113 H11E 0.9800
C113 H11F 0.9800
C114 H11G 0.9900
C114 H11H 0.9900
C115 C116 1.38(2)
C115 H11I 0.9900
C115 H11J 0.9900
C116 H11K 0.9800
C116 H11L 0.9800
C116 H11M 0.9800

loop_
_geom_torsion_atom_site_label_1
_geom_torsion_atom_site_label_2
_geom_torsion_atom_site_label_3
_geom_torsion_atom_site_label_4
_geom_torsion
C9 P1 C1 C2 -129.5(5)
C13 P1 C1 C2 113.4(5)
Fe1 P1 C1 C2 -9.9(6)
C5 N1 C2 C1 123.6(5)
Fe1 N1 C2 C1 -34.7(6)
C5 N1 C2 C3 -3.1(5)
Fe1 N1 C2 C3 -161.4(3)
P1 C1 C2 N1 25.8(7)
P1 C1 C2 C3 147.0(4)
N1 C2 C3 C4 2.9(6)
C1 C2 C3 C4 -121.3(5)
N1 C2 C3 C7 -176.1(5)
C1 C2 C3 C7 59.7(8)
C2 C3 C4 C5 -1.5(6)
C7 C3 C4 C5 177.4(6)
C2 C3 C4 C8 175.4(5)
C7 C3 C4 C8 -5.7(10)
C2 N1 C5 C4 2.3(5)
Fe1 N1 C5 C4 160.5(3)
C2 N1 C5 C6 -168.3(4)
Fe1 N1 C5 C6 -10.1(6)
C3 C4 C5 N1 -0.5(6)
C8 C4 C5 N1 -177.6(4)
C3 C4 C5 C6 169.5(5)
C8 C4 C5 C6 -7.7(8)
N1 C5 C6 P2 -7.5(6)
C4 C5 C6 P2 -176.8(4)
C17 P2 C6 C5 145.2(4)
C21 P2 C6 C5 -98.4(4)
Fe1 P2 C6 C5 16.6(3)
C1 P1 C9 C11 71.5(9)
C13 P1 C9 C11 -177.1(9)
Fe1 P1 C9 C11 -36.4(10)
C1 P1 C9 C12 -51.0(6)
C13 P1 C9 C12 60.3(6)
Fe1 P1 C9 C12 -159.0(4)
C1 P1 C9 C10 -173.0(6)
C13 P1 C9 C10 -61.7(6)
Fe1 P1 C9 C10 79.0(6)
C1 P1 C13 C14 -173.0(6)
C9 P1 C13 C14 76.9(6)
Fe1 P1 C13 C14 -62.6(6)
C1 P1 C13 C16 58.6(5)
C9 P1 C13 C16 -51.5(6)
Fe1 P1 C13 C16 169.0(4)
C1 P1 C13 C15 -58.8(5)
C9 P1 C13 C15 -168.9(5)
Fe1 P1 C13 C15 51.6(5)
C6 P2 C17 C18 -77.8(4)
C21 P2 C17 C18 171.2(4)
Fe1 P2 C17 C18 32.7(4)
C6 P2 C17 C19 165.0(4)
C21 P2 C17 C19 54.1(5)
Fe1 P2 C17 C19 -84.5(5)
C6 P2 C17 C20 42.2(5)
C21 P2 C17 C20 -68.8(5)
Fe1 P2 C17 C20 152.6(4)
C6 P2 C21 C23 -66.6(4)
C17 P2 C21 C23 43.9(4)
Fe1 P2 C21 C23 -172.0(3)
C6 P2 C21 C24 52.8(3)
C17 P2 C21 C24 163.3(3)
Fe1 P2 C21 C24 -52.6(3)
C6 P2 C21 C22 170.0(3)
C17 P2 C21 C22 -79.5(4)
Fe1 P2 C21 C22 64.6(4)
C33 P3 C25 C26 -95.7(4)
C37 P3 C25 C26 146.9(4)
Fe2 P3 C25 C26 24.0(4)
C29 N2 C26 C27 0.3(5)
Fe2 N2 C26 C27 162.3(3)
C29 N2 C26 C25 -126.7(4)
Fe2 N2 C26 C25 35.3(5)
P3 C25 C26 N2 -36.9(5)
P3 C25 C26 C27 -157.4(4)
N2 C26 C27 C28 -0.6(6)
C25 C26 C27 C28 122.6(5)
N2 C26 C27 C31 178.4(5)
C25 C26 C27 C31 -58.3(7)
C31 C27 C28 C29 -178.3(5)
C26 C27 C28 C29 0.6(6)
C31 C27 C28 C32 2.0(10)
C26 C27 C28 C32 -179.1(5)
C26 N2 C29 C28 0.1(6)
Fe2 N2 C29 C28 -161.5(3)
C26 N2 C29 C30 174.9(5)
Fe2 N2 C29 C30 13.4(7)
C27 C28 C29 N2 -0.5(6)
C32 C28 C29 N2 179.3(5)
C27 C28 C29 C30 -175.0(5)
C32 C28 C29 C30 4.7(8)
N2 C29 C30 P4 -8.1(7)
C28 C29 C30 P4 166.0(4)
C41 P4 C30 C29 120.0(4)
C45 P4 C30 C29 -121.7(4)
Fe2 P4 C30 C29 1.1(4)
C25 P3 C33 C36 172.6(3)
C37 P3 C33 C36 -76.6(4)
Fe2 P3 C33 C36 64.4(4)
C25 P3 C33 C35 -63.5(4)
C37 P3 C33 C35 47.3(4)
Fe2 P3 C33 C35 -171.7(3)
C25 P3 C33 C34 55.5(4)
C37 P3 C33 C34 166.3(3)
Fe2 P3 C33 C34 -52.7(4)
C25 P3 C37 C40 166.4(4)
C33 P3 C37 C40 54.2(5)
Fe2 P3 C37 C40 -85.2(4)
C25 P3 C37 C38 -77.3(4)
C33 P3 C37 C38 170.6(4)
Fe2 P3 C37 C38 31.1(4)
C25 P3 C37 C39 41.2(5)
C33 P3 C37 C39 -70.9(5)
Fe2 P3 C37 C39 149.6(4)
C30 P4 C41 C44 178.1(4)
C45 P4 C41 C44 65.9(4)
Fe2 P4 C41 C44 -73.7(4)
C30 P4 C41 C43 -65.5(4)
C45 P4 C41 C43 -177.7(3)
Fe2 P4 C41 C43 42.8(4)
C30 P4 C41 C42 52.7(5)
C45 P4 C41 C42 -59.5(5)
Fe2 P4 C41 C42 160.9(4)
C30 P4 C45 C48 168.6(4)
C41 P4 C45 C48 -80.4(4)
Fe2 P4 C45 C48 57.9(4)
C30 P4 C45 C47 50.7(5)
C41 P4 C45 C47 161.8(4)
Fe2 P4 C45 C47 -59.9(4)
C30 P4 C45 C46 -68.6(4)
C41 P4 C45 C46 42.4(5)
Fe2 P4 C45 C46 -179.3(3)
C54 C49 C50 C51 -1.4(6)
B1 C49 C50 C51 -172.3(4)
C49 C50 C51 C52 -0.2(6)
C49 C50 C51 C55 -177.4(4)
C50 C51 C52 C53 1.9(6)
C55 C51 C52 C53 179.1(4)
C51 C52 C53 C54 -2.0(6)
C51 C52 C53 C56 179.0(4)
C52 C53 C54 C49 0.4(6)
C56 C53 C54 C49 179.4(4)
C50 C49 C54 C53 1.3(6)
B1 C49 C54 C53 172.0(4)
C52 C51 C55 F2 -97.7(6)
C50 C51 C55 F2 79.5(6)
C52 C51 C55 F1 142.8(4)
C50 C51 C55 F1 -40.0(6)
C52 C51 C55 F3 23.5(6)
C50 C51 C55 F3 -159.4(4)
C54 C53 C56 F5 -85.1(7)
C52 C53 C56 F5 93.9(7)
C54 C53 C56 F4 150.9(6)
C52 C53 C56 F4 -30.2(8)
C54 C53 C56 F6 31.3(8)
C52 C53 C56 F6 -149.7(6)
C62 C57 C58 C59 0.5(6)
B1 C57 C58 C59 175.4(4)
C57 C58 C59 C60 -0.2(7)
C57 C58 C59 C63 -179.4(5)
C58 C59 C60 C61 -0.1(7)
C63 C59 C60 C61 179.1(5)
C59 C60 C61 C62 0.1(7)
C59 C60 C61 C64 178.4(5)
C60 C61 C62 C57 0.2(7)
C64 C61 C62 C57 -178.1(4)
C58 C57 C62 C61 -0.5(6)
B1 C57 C62 C61 -175.2(4)
C60 C59 C63 F7 172.9(7)
C58 C59 C63 F7 -8.0(10)
C60 C59 C63 F8 47.5(8)
C58 C59 C63 F8 -133.4(6)
C60 C59 C63 F9 -61.9(8)
C58 C59 C63 F9 117.3(7)
C60 C61 C64 F12 -116.5(7)
C62 C61 C64 F12 61.8(8)
C60 C61 C64 F10 9.1(9)
C62 C61 C64 F10 -172.6(6)
C60 C61 C64 F11 125.8(6)
C62 C61 C64 F11 -55.9(7)
C70 C65 C66 C67 -1.9(6)
B1 C65 C66 C67 -174.5(4)
C65 C66 C67 C68 0.3(7)
C65 C66 C67 C71 -180.0(5)
C66 C67 C68 C69 1.1(7)
C71 C67 C68 C69 -178.6(4)
C67 C68 C69 C70 -0.9(6)
C67 C68 C69 C72 179.0(4)
C68 C69 C70 C65 -0.8(6)
C72 C69 C70 C65 179.3(4)
C66 C65 C70 C69 2.1(6)
B1 C65 C70 C69 174.7(4)
C68 C67 C71 F15 -83.5(8)
C66 C67 C71 F15 96.8(7)
C68 C67 C71 F13 34.6(9)
C66 C67 C71 F13 -145.1(7)
C68 C67 C71 F14 156.3(6)
C66 C67 C71 F14 -23.5(8)
C68 C69 C72 F16 -9.3(7)
C70 C69 C72 F16 170.6(4)
C68 C69 C72 F18 -132.2(5)
C70 C69 C72 F18 47.7(6)
C68 C69 C72 F17 110.5(5)
C70 C69 C72 F17 -69.6(6)
C78 C73 C74 C75 2.7(6)
B1 C73 C74 C75 -180.0(4)
C73 C74 C75 C76 -1.2(7)
C73 C74 C75 C79 176.3(4)
C74 C75 C76 C77 -1.0(7)
C79 C75 C76 C77 -178.5(4)
C75 C76 C77 C78 1.6(6)
C75 C76 C77 C80 -177.3(4)
C76 C77 C78 C73 0.1(6)
C80 C77 C78 C73 178.9(4)
C74 C73 C78 C77 -2.1(6)
B1 C73 C78 C77 -179.3(4)
C74 C75 C79 F21 -96.2(6)
C76 C75 C79 F21 81.2(6)
C74 C75 C79 F20 26.4(7)
C76 C75 C79 F20 -156.2(5)
C74 C75 C79 F19 145.3(5)
C76 C75 C79 F19 -37.3(7)
C76 C77 C80 F23 -36.3(6)
C78 C77 C80 F23 144.9(4)
C76 C77 C80 F24 -157.8(4)
C78 C77 C80 F24 23.3(6)
C76 C77 C80 F22 84.1(5)
C78 C77 C80 F22 -94.7(5)
C86 C81 C82 C83 3.0(7)
B2 C81 C82 C83 177.9(4)
C81 C82 C83 C84 -3.1(7)
C81 C82 C83 C87 175.0(4)
C82 C83 C84 C85 0.7(7)
C87 C83 C84 C85 -177.3(4)
C83 C84 C85 C86 1.6(7)
C83 C84 C85 C88 -178.2(4)
C84 C85 C86 C81 -1.6(7)
C88 C85 C86 C81 178.1(4)
C82 C81 C86 C85 -0.6(7)
B2 C81 C86 C85 -175.4(4)
C84 C83 C87 F27 97.3(6)
C82 C83 C87 F27 -80.8(6)
C84 C83 C87 F25 -144.2(5)
C82 C83 C87 F25 37.7(6)
C84 C83 C87 F26 -24.1(7)
C82 C83 C87 F26 157.8(4)
C84 C85 C88 F29 1.1(7)
C86 C85 C88 F29 -178.7(4)
C84 C85 C88 F30 123.5(5)
C86 C85 C88 F30 -56.3(6)
C84 C85 C88 F28 -118.5(5)
C86 C85 C88 F28 61.8(6)
C94 C89 C90 C91 -0.8(7)
B2 C89 C90 C91 178.4(5)
C89 C90 C91 C92 0.8(8)
C89 C90 C91 C95 -179.7(5)
C90 C91 C92 C93 -0.5(7)
C95 C91 C92 C93 -180.0(5)
C91 C92 C93 C94 0.2(7)
C91 C92 C93 C96 178.9(5)
C90 C89 C94 C93 0.5(7)
B2 C89 C94 C93 -178.6(4)
C92 C93 C94 C89 -0.2(7)
C96 C93 C94 C89 -178.9(5)
C92 C91 C95 F31 107.1(7)
C90 C91 C95 F31 -72.4(8)
C92 C91 C95 F32 -132.9(6)
C90 C91 C95 F32 47.5(8)
C92 C91 C95 F33 -12.7(9)
C90 C91 C95 F33 167.8(6)
C92 C93 C96 F35 -74.4(7)
C94 C93 C96 F35 104.3(7)
C92 C93 C96 F34 46.9(7)
C94 C93 C96 F34 -134.3(5)
C92 C93 C96 F36 163.6(5)
C94 C93 C96 F36 -17.7(8)
C102 C97 C98 C99 0.5(7)
B2 C97 C98 C99 179.1(4)
C97 C98 C99 C100 -0.2(8)
C97 C98 C99 C103 179.4(6)
C98 C99 C100 C101 0.1(7)
C103 C99 C100 C101 -179.5(6)
C99 C100 C101 C102 -0.4(7)
C99 C100 C101 C104 -178.2(5)
C100 C101 C102 C97 0.8(7)
C104 C101 C102 C97 178.6(5)
C98 C97 C102 C101 -0.8(7)
B2 C97 C102 C101 -179.3(4)
C98 C99 C103 F37 36.6(10)
C100 C99 C103 F37 -143.9(7)
C98 C99 C103 F39 162.8(6)
C100 C99 C103 F39 -17.7(10)
C98 C99 C103 F38 -82.5(8)
C100 C99 C103 F38 97.1(7)
C100 C101 C104 F42 96.0(7)
C102 C101 C104 F42 -81.8(8)
C100 C101 C104 F41 -142.0(6)
C102 C101 C104 F41 40.1(8)
C100 C101 C104 F40 -26.2(8)
C102 C101 C104 F40 155.9(5)
C110 C105 C106 C107 -0.3(8)
B2 C105 C106 C107 175.6(5)
C105 C106 C107 C108 0.1(10)
C105 C106 C107 C111 178.4(7)
C106 C107 C108 C109 -0.5(9)
C111 C107 C108 C109 -178.8(7)
C107 C108 C109 C110 1.2(9)
C107 C108 C109 C112 -178.6(6)
C108 C109 C110 C105 -1.4(8)
C112 C109 C110 C105 178.3(6)
C106 C105 C110 C109 1.0(8)
B2 C105 C110 C109 -174.5(5)
C108 C107 C111 F43 99.8(8)
C106 C107 C111 F43 -78.5(9)
C108 C107 C111 F44 -140.5(6)
C106 C107 C111 F44 41.2(10)
C108 C107 C111 F45 -25.9(11)
C106 C107 C111 F45 155.8(7)
C108 C109 C112 F48 -102.5(10)
C110 C109 C112 F48 77.8(11)
C108 C109 C112 F46 20.6(11)
C110 C109 C112 F46 -159.1(8)
C108 C109 C112 F47 145.2(10)
C110 C109 C112 F47 -34.6(12)
C115 O1 C114 C113 168.8(9)
C114 O1 C115 C116 66.4(16)
C50 C49 B1 C57 -161.6(4)
C54 C49 B1 C57 28.2(5)
C50 C49 B1 C73 -41.6(5)
C54 C49 B1 C73 148.1(4)
C50 C49 B1 C65 77.5(4)
C54 C49 B1 C65 -92.8(4)
C62 C57 B1 C49 -139.9(4)
C58 C57 B1 C49 45.6(5)
C62 C57 B1 C73 95.4(4)
C58 C57 B1 C73 -79.0(5)
C62 C57 B1 C65 -24.2(6)
C58 C57 B1 C65 161.4(4)
C74 C73 B1 C49 158.7(4)
C78 C73 B1 C49 -24.3(6)
C74 C73 B1 C57 -77.1(4)
C78 C73 B1 C57 100.0(5)
C74 C73 B1 C65 43.7(5)
C78 C73 B1 C65 -139.2(4)
C66 C65 B1 C49 76.2(5)
C70 C65 B1 C49 -95.9(4)
C66 C65 B1 C57 -45.5(5)
C70 C65 B1 C57 142.3(4)
C66 C65 B1 C73 -162.3(4)
C70 C65 B1 C73 25.6(5)
C94 C89 B2 C81 111.1(5)
C90 C89 B2 C81 -68.0(5)
C94 C89 B2 C97 -6.6(6)
C90 C89 B2 C97 174.3(4)
C94 C89 B2 C105 -126.0(5)
C90 C89 B2 C105 54.9(6)
C86 C81 B2 C89 -4.5(7)
C82 C81 B2 C89 -178.9(4)
C86 C81 B2 C97 116.7(5)
C82 C81 B2 C97 -57.8(5)
C86 C81 B2 C105 -123.5(5)
C82 C81 B2 C105 62.0(6)
C98 C97 B2 C89 72.7(5)
C102 C97 B2 C89 -108.9(5)
C98 C97 B2 C81 -47.2(5)
C102 C97 B2 C81 131.3(4)
C98 C97 B2 C105 -169.4(4)
C102 C97 B2 C105 9.0(6)
C110 C105 B2 C89 -139.5(5)
C106 C105 B2 C89 45.1(6)
C110 C105 B2 C81 -18.6(7)
C106 C105 B2 C81 166.0(5)
C110 C105 B2 C97 99.4(6)
C106 C105 B2 C97 -75.9(6)
